data_7709276
loop_
_publ_author_name
'Zhao, Minggang'
'Xue, Tingting'
'He, Ru-Ru'
'Ma, Jianping'
'Zheng, Wenjun'

_publ_section_title
;
 Ion-bearing stairs: alkali metal complexes of 1,2-diaza-4-phospholides.
;
_journal_issue 4
_journal_name_full 'Dalton transactions (Cambridge, England : 2003)'
_journal_page_first 1634
_journal_page_last 1645
_journal_paper_doi 10.1039/d1dt03601g
_journal_volume 51
_journal_year 2022
_chemical_formula_moiety 'C10 H18 N2 P Se2, 0.5(C24 H48 K2 O12)'
_chemical_formula_sum 'C22 H42 K N2 O6 P Se2'
_chemical_formula_weight 658.57
_space_group_crystal_system orthorhombic
_space_group_IT_number 62
_space_group_name_Hall '-P 2ac 2n'
_space_group_name_H-M_alt 'P n m a'
_atom_sites_solution_hydrogens geom
_atom_sites_solution_primary direct
_atom_sites_solution_secondary difmap
_audit_creation_date 2020-11-29
_audit_creation_method
;
  Olex2 1.2
  (compiled Apr 23 2013 17:54:37, GUI svn.r4466)
;
_audit_update_record
;
2021-03-31 deposited with the CCDC.	2021-12-14 downloaded from the CCDC.
;
_cell_angle_alpha 90.00
_cell_angle_beta 90.00
_cell_angle_gamma 90.00
_cell_formula_units_Z 4
_cell_length_a 17.1551(9)
_cell_length_b 13.4665(7)
_cell_length_c 13.0108(6)
_cell_measurement_reflns_used 4638
_cell_measurement_temperature 150.00(10)
_cell_measurement_theta_max 70.8670
_cell_measurement_theta_min 8.4530
_cell_volume 3005.7(3)
_computing_cell_refinement 'CrysAlisPro 1.171.40.84a (Rigaku OD, 2020)'
_computing_data_collection 'CrysAlisPro 1.171.40.84a (Rigaku OD, 2020)'
_computing_data_reduction 'CrysAlisPro 1.171.40.84a (Rigaku OD, 2020)'
_computing_molecular_graphics
;
O. V. Dolomanov, L. J. Bourhis, R. J. Gildea, J. A. K. Howard and H. Puschmann,
OLEX2: a complete structure solution, refinement and analysis program.
J. Appl. Cryst. (2009). 42, 339-341.
;
_computing_publication_material
;
O. V. Dolomanov, L. J. Bourhis, R. J. Gildea, J. A. K. Howard and H. Puschmann,
OLEX2: a complete structure solution, refinement and analysis program.
J. Appl. Cryst. (2009). 42, 339-341.
;
_computing_structure_refinement
;
XL, G.M. Sheldrick, Acta Cryst.
(2008). A64, 112-122
;
_computing_structure_solution
;
XS, G.M. Sheldrick, Acta Cryst.
(2008). A64, 112-122
;
_diffrn_ambient_environment N~2~
_diffrn_ambient_temperature 150.00(10)
_diffrn_detector 'CCD plate'
_diffrn_detector_area_resol_mean 16.0793
_diffrn_detector_type Eos
_diffrn_measured_fraction_theta_full 0.9984
_diffrn_measured_fraction_theta_max 0.9768
_diffrn_measurement_details
;
List of Runs (angles in degrees, time in seconds):

  # Type    Start    End  Width  t~exp~   \w     \q     \k     \f   Frames
#--------------------------------------------------------------------------
  1  \w      7.00  41.00   1.00    1.00    --   54.00 -98.00 -61.00   34
  2  \w     34.00  61.00   1.00    1.00    --   54.00 -75.00-175.00   27
  3  \w      0.00  33.00   1.00    1.00    --   54.00 -54.00  33.00   33
  4  \w     69.00  95.00   1.00    1.00    --   54.00 -98.00 -61.00   26
  5  \w    128.00 155.00   1.00    1.00    --  108.00  75.00 -47.00   27
  6  \w     87.00 112.00   1.00    1.00    --  108.00 -75.00-175.00   25
  7  \w     44.00 100.00   1.00    1.00    --  108.00 -98.00 -61.00   56
  8  \w     53.00  98.00   1.00    1.00    --  108.00 -54.00  33.00   45
  9  \w    -19.00  29.00   1.00    1.00    --    0.00 -77.00   0.00   48
 10  \w    -20.00  25.00   1.00    1.00    --    0.00 -77.00 150.00   45
 11  \w     34.00 120.00   1.00    1.00    --   54.00  57.00-150.00   86
 12  \w     75.00 111.00   1.00    1.00    --   54.00-125.00-120.00   36
 13  \w    103.00 178.00   1.00    1.00    --  108.00  77.00 -90.00   75
 14  \w     37.00 103.00   1.00    1.00    --  108.00 -91.00-180.00   66
 15  \w     38.00  95.00   1.00    1.00    --  108.00 -91.00  60.00   57
 16  \w    110.00 136.00   1.00    1.00    --  108.00  98.00  45.00   26
;
_diffrn_measurement_device 'four-circle diffractometer'
_diffrn_measurement_device_type 'SuperNova, Dual, Cu at home/near, Eos'
_diffrn_measurement_method '\w scans'
_diffrn_orient_matrix_type 'CrysAlisPro convention (1999,Acta A55,543-557)'
_diffrn_orient_matrix_UB_11 0.0265410000
_diffrn_orient_matrix_UB_12 -0.1071404000
_diffrn_orient_matrix_UB_13 0.0212927000
_diffrn_orient_matrix_UB_21 0.0689464000
_diffrn_orient_matrix_UB_22 0.0143372000
_diffrn_orient_matrix_UB_23 -0.0745069000
_diffrn_orient_matrix_UB_31 0.0509706000
_diffrn_orient_matrix_UB_32 0.0373023000
_diffrn_orient_matrix_UB_33 0.0896800000
_diffrn_radiation_monochromator mirror
_diffrn_radiation_probe x-ray
_diffrn_radiation_type 'Cu K\a'
_diffrn_radiation_wavelength 1.54184
_diffrn_reflns_av_R_equivalents 0.0711
_diffrn_reflns_av_unetI/netI 0.0493
_diffrn_reflns_limit_h_max 20
_diffrn_reflns_limit_h_min -18
_diffrn_reflns_limit_k_max 16
_diffrn_reflns_limit_k_min -12
_diffrn_reflns_limit_l_max 15
_diffrn_reflns_limit_l_min -14
_diffrn_reflns_number 7954
_diffrn_reflns_theta_full 67.06
_diffrn_reflns_theta_max 67.07
_diffrn_reflns_theta_min 4.26
_diffrn_source 'micro-focus sealed X-ray tube'
_diffrn_source_type 'SuperNova (Cu) X-ray Source'
_exptl_absorpt_coefficient_mu 5.118
_exptl_absorpt_correction_T_max 1.00000
_exptl_absorpt_correction_T_min 0.46825
_exptl_absorpt_correction_type multi-scan
_exptl_absorpt_process_details
;
CrysAlisPro 1.171.40.84a (Rigaku Oxford Diffraction, 2020)
Empirical absorption correction using spherical harmonics,
implemented in SCALE3 ABSPACK scaling algorithm.
;
_exptl_crystal_colour red
_exptl_crystal_density_diffrn 1.455
_exptl_crystal_density_method 'not measured'
_exptl_crystal_description block
_exptl_crystal_F_000 1352
_exptl_crystal_size_max 0.24
_exptl_crystal_size_mid 0.16
_exptl_crystal_size_min 0.11
_refine_diff_density_max 1.249
_refine_diff_density_min -1.866
_refine_diff_density_rms 0.212
_refine_ls_extinction_method none
_refine_ls_goodness_of_fit_ref 1.118
_refine_ls_hydrogen_treatment mixed
_refine_ls_matrix_type full
_refine_ls_number_parameters 262
_refine_ls_number_reflns 2807
_refine_ls_number_restraints 122
_refine_ls_restrained_S_all 1.101
_refine_ls_R_factor_all 0.1124
_refine_ls_R_factor_gt 0.1088
_refine_ls_shift/su_max 0.000
_refine_ls_shift/su_mean 0.000
_refine_ls_structure_factor_coef Fsqd
_refine_ls_weighting_details 'calc w=1/[\s^2^(Fo^2^)+(0.0547P)^2^+111.0268P] where P=(Fo^2^+2Fc^2^)/3'
_refine_ls_weighting_scheme calc
_refine_ls_wR_factor_gt 0.2542
_refine_ls_wR_factor_ref 0.2558
_reflns_number_gt 2659
_reflns_number_total 2807
_reflns_threshold_expression >2sigma(I)
_cod_data_source_file d1dt03601g2.cif
_cod_data_source_block exp_26
_cod_depositor_comments 'Adding full bibliography for 7709271--7709278.cif.'
_cod_database_code 7709276
_diffrn_oxdiff_digest_frames
;
01d536b101ac5ed609e437839be6fdd63e00028e9c5
;
_reflns_odcompleteness_completeness 99.84
_reflns_odcompleteness_iscentric 1
_reflns_odcompleteness_theta 66.97
_olex2_refinement_description
;
1. Fixed Uiso
 At 1.2 times of:
  All C(H,H) groups
 At 1.5 times of:
  All C(H,H,H) groups
2. Restrained distances
 C8-C6 = C9A-C6
 1.53 with sigma of 0.01
 O1-C19 = O2-C20 = O6-C22 = O1-C21
 1.36 with sigma of 0.01
 O2-C9 = O3-C10 = O3-C11 = O4-C12 = O4-C13 = O5-C14 = O5-C15 = O6-C16
 1.36 with sigma of 0.01
 C9-C10 = C11-C12 = C13-C14 = C15-C16 = C19-C20 = C21-C22
 1.53 with sigma of 0.01
3. Uiso/Uaniso restraints and constraints
Uanis(C9) \\sim Ueq, Uanis(C10) \\sim Ueq, Uanis(C11) \\sim Ueq, Uanis(C12) \\sim Ueq, Uanis(C13) \\sim Ueq, Uanis(C14) \\sim Ueq, Uanis(C15) \\sim Ueq, Uanis(C16) \\sim Ueq, Uanis(C19) \\sim Ueq, Uanis(C20) \\sim Ueq, Uanis(C21) \\sim Ueq, Uanis(C22) \\sim Ueq, Uanis(O1) \\sim Ueq, Uanis(O5) \\sim Ueq: with sigma of 0.005 and sigma for terminal atoms of 0.01
Uanis(C6) \\sim Ueq, Uanis(C7) \\sim Ueq, Uanis(C8) \\sim Ueq: with sigma of 0.005 and sigma for terminal atoms of 0.01
4. Others
 Fixed Sof: H1A(0.5) H1B(0.5) C11(0.5) H11A(0.5) H11B(0.5) O1(0.5) C9(0.5)
 H9A(0.5) H9B(0.5) C19(0.5) H19A(0.5) H19B(0.5) C12(0.5) H12A(0.5) H12B(0.5)
 O3(0.5) O2(0.5) C10(0.5) H10A(0.5) H10B(0.5) C13(0.5) H13A(0.5) H13B(0.5)
 O5(0.5) O4(0.5) C15(0.5) H15A(0.5) H15B(0.5) C16(0.5) H16A(0.5) H16B(0.5)
 C14(0.5) H14A(0.5) H14B(0.5) C21(0.5) H21A(0.5) H21B(0.5) O6(0.5) C20(0.5)
 H20A(0.5) H20B(0.5) C22(0.5) H22A(0.5) H22B(0.5) C6(0.5) H7A(0.5) H7B(0.5)
 H7C(0.5) C8(0.5) H8A(0.5) H8B(0.5) H8C(0.5) C9A(0.5) H9AA(0.5) H9AB(0.5)
 H9AC(0.5)
5.a Riding coordinates:
 C11(H11A,H11B), C9(H9A,H9B), C19(H19A,H19B), C12(H12A,H12B), C10(H10A,H10B),
 C13(H13A,H13B), C15(H15A,H15B), C16(H16A,H16B), C14(H14A,H14B), C21(H21A,H21B),
  C20(H20A,H20B), C22(H22A,H22B), C7(H7A,H7B,H7C), C8(H8A,H8B,H8C), C9A(H9AA,
 H9AB,H9AC)
5.b Me refined with riding coordinates:
 C3(H3A,H3B,H3C), C1(H1A,H1B,H1C)
;
_oxdiff_exptl_absorpt_empirical_details
;
Empirical correction (ABSPACK) includes:
- Absorption correction using spherical harmonics
- Frame scaling
;
_oxdiff_exptl_absorpt_empirical_full_max 1.436
_oxdiff_exptl_absorpt_empirical_full_min 0.691

loop_
_space_group_symop_id
_space_group_symop_operation_xyz
1 'x, y, z'
2 '-x+1/2, -y, z+1/2'
3 '-x, y+1/2, -z'
4 'x+1/2, -y+1/2, -z+1/2'
5 '-x, -y, -z'
6 'x-1/2, y, -z-1/2'
7 'x, -y-1/2, z'
8 '-x-1/2, y-1/2, z-1/2'

loop_
_atom_site_label
_atom_site_type_symbol
_atom_site_fract_x
_atom_site_fract_y
_atom_site_fract_z
_atom_site_U_iso_or_equiv
_atom_site_adp_type
_atom_site_occupancy
_atom_site_symmetry_multiplicity
_atom_site_calc_flag
_atom_site_refinement_flags
_atom_site_disorder_assembly
_atom_site_disorder_group
Se1 Se 0.21494(7) 0.11291(8) 0.48399(8) 0.0248(4) Uani 1 1 d . . .
K1 K 0.08812(17) 0.2500 0.3304(2) 0.0170(6) Uani 1 2 d S . .
P1 P 0.2569(2) 0.2500 0.5435(2) 0.0148(7) Uani 1 2 d S . .
N1 N 0.3870(7) 0.2500 0.6489(9) 0.021(3) Uani 1 2 d S . .
N2 N 0.3239(7) 0.2500 0.7227(9) 0.020(3) Uani 1 2 d S . .
C4 C 0.2559(8) 0.2500 0.6837(10) 0.016(3) Uani 1 2 d S . .
C5 C 0.3620(8) 0.2500 0.5546(12) 0.021(3) Uani 1 2 d S . .
C2 C 0.1824(9) 0.2500 0.7544(11) 0.023(3) Uani 1 2 d S . .
C3 C 0.1856(8) 0.1557(10) 0.8213(10) 0.043(3) Uani 1 1 d . . .
H3A H 0.1388 0.1509 0.8615 0.064 Uiso 1 1 calc R . .
H3B H 0.2299 0.1592 0.8663 0.064 Uiso 1 1 calc R . .
H3C H 0.1902 0.0984 0.7779 0.064 Uiso 1 1 calc R . .
C1 C 0.1071(8) 0.2500 0.6952(12) 0.027(3) Uani 1 2 d S . .
H1A H 0.1047 0.1919 0.6526 0.041 Uiso 0.50 1 calc PR . .
H1B H 0.1045 0.3083 0.6530 0.041 Uiso 0.50 1 calc PR . .
H1C H 0.0641 0.2497 0.7424 0.041 Uiso 1 2 calc SR . .
C11 C -0.0789(11) 0.1117(16) 0.433(2) 0.034(7) Uani 0.50 1 d PDU . .
H11A H -0.1189 0.1130 0.3816 0.041 Uiso 0.50 1 d PR . .
H11B H -0.0915 0.0602 0.4814 0.041 Uiso 0.50 1 d PR . .
O1 O 0.1939(8) 0.2136(9) 0.1739(10) 0.023(3) Uani 0.50 1 d PDU . .
C9 C 0.0376(13) -0.0127(16) 0.249(2) 0.036(6) Uani 0.50 1 d PDU . .
H9A H 0.0651 -0.0732 0.2638 0.043 Uiso 0.50 1 d PR . .
H9B H 0.0073 -0.0239 0.1885 0.043 Uiso 0.50 1 d PR . .
C19 C 0.1923(12) 0.1276(10) 0.1180(14) 0.023(4) Uani 0.50 1 d PDU . .
H19A H 0.2431 0.1131 0.0908 0.028 Uiso 0.50 1 d PR . .
H19B H 0.1566 0.1343 0.0615 0.028 Uiso 0.50 1 d PR . .
C12 C -0.0767(13) 0.2115(12) 0.4893(14) 0.027(5) Uani 0.50 1 d PDU . .
H12A H -0.0349 0.2121 0.5384 0.033 Uiso 0.50 1 d PR . .
H12B H -0.1248 0.2220 0.5255 0.033 Uiso 0.50 1 d PR . .
O3 O -0.0086(8) 0.0911(10) 0.3887(11) 0.023(3) Uani 0.50 1 d PD . .
O2 O 0.0921(8) 0.0573(12) 0.2273(11) 0.031(4) Uani 0.50 1 d PD . .
C10 C -0.0188(15) 0.0036(15) 0.3376(18) 0.048(7) Uani 0.50 1 d PDU . .
H10A H -0.0133 -0.0497 0.3862 0.057 Uiso 0.50 1 d PR . .
H10B H -0.0709 0.0007 0.3109 0.057 Uiso 0.50 1 d PR . .
C13 C -0.0756(15) 0.3780(11) 0.4604(17) 0.028(7) Uani 0.50 1 d PDU . .
H13A H -0.0401 0.3874 0.5166 0.034 Uiso 0.50 1 d PR . .
H13B H -0.1278 0.3865 0.4855 0.034 Uiso 0.50 1 d PR . .
O5 O 0.0181(7) 0.4508(11) 0.3407(11) 0.024(3) Uani 0.50 1 d PDU . .
O4 O -0.0667(8) 0.2862(10) 0.4191(10) 0.027(3) Uani 0.50 1 d PD . .
C15 C 0.0578(12) 0.5240(13) 0.2920(17) 0.026(5) Uani 0.50 1 d PDU . .
H15A H 0.0739 0.5702 0.3441 0.032 Uiso 0.50 1 d PR . .
H15B H 0.0216 0.5587 0.2487 0.032 Uiso 0.50 1 d PR . .
C16 C 0.1290(12) 0.5011(12) 0.2278(17) 0.036(6) Uani 0.50 1 d PDU . .
H16A H 0.1750 0.5164 0.2668 0.044 Uiso 0.50 1 d PR . .
H16B H 0.1284 0.5436 0.1686 0.044 Uiso 0.50 1 d PR . .
C14 C -0.0575(9) 0.4529(17) 0.3755(16) 0.032(5) Uani 0.50 1 d PDU . .
H14A H -0.0683 0.5186 0.4005 0.039 Uiso 0.50 1 d PR . .
H14B H -0.0917 0.4403 0.3186 0.039 Uiso 0.50 1 d PR . .
C21 C 0.2167(14) 0.2913(12) 0.1131(15) 0.035(5) Uani 0.50 1 d PDU . .
H21A H 0.1836 0.2944 0.0537 0.042 Uiso 0.50 1 d PR . .
H21B H 0.2693 0.2815 0.0901 0.042 Uiso 0.50 1 d PR . .
O6 O 0.1327(8) 0.4045(10) 0.1958(12) 0.027(3) Uani 0.50 1 d PD . .
C20 C 0.1661(10) 0.0445(16) 0.1900(16) 0.030(5) Uani 0.50 1 d PDU . .
H20A H 0.2022 0.0393 0.2461 0.036 Uiso 0.50 1 d PR . .
H20B H 0.1677 -0.0169 0.1527 0.036 Uiso 0.50 1 d PR . .
C22 C 0.2097(10) 0.3884(15) 0.1731(18) 0.031(5) Uani 0.50 1 d PDU . .
H22A H 0.2296 0.4423 0.1327 0.038 Uiso 0.50 1 d PR . .
H22B H 0.2398 0.3840 0.2352 0.038 Uiso 0.50 1 d PR . .
C6 C 0.4214(9) 0.2271(11) 0.4672(14) 0.019(5) Uani 0.50 1 d PDU . .
C7 C 0.3851(12) 0.2500 0.3619(15) 0.045(5) Uani 1 2 d SU . .
H7A H 0.3420 0.2062 0.3496 0.067 Uiso 0.50 1 d PR . .
H7B H 0.3672 0.3175 0.3606 0.067 Uiso 0.50 1 d PR . .
H7C H 0.4238 0.2406 0.3094 0.067 Uiso 0.50 1 d PR . .
C8 C 0.4510(18) 0.1198(15) 0.467(3) 0.058(8) Uani 0.50 1 d PDU . .
H8A H 0.4100 0.0732 0.4537 0.088 Uiso 0.50 1 d PR . .
H8B H 0.4908 0.1134 0.4160 0.088 Uiso 0.50 1 d PR . .
H8C H 0.4728 0.1067 0.5340 0.088 Uiso 0.50 1 d PR . .
C9A C 0.4903(13) 0.297(2) 0.488(2) 0.056(9) Uani 0.50 1 d PD . .
H9AA H 0.5298 0.2871 0.4369 0.084 Uiso 0.50 1 d PR . .
H9AB H 0.4731 0.3646 0.4869 0.084 Uiso 0.50 1 d PR . .
H9AC H 0.5112 0.2814 0.5547 0.084 Uiso 0.50 1 d PR . .

loop_
_atom_site_aniso_label
_atom_site_aniso_U_11
_atom_site_aniso_U_22
_atom_site_aniso_U_33
_atom_site_aniso_U_23
_atom_site_aniso_U_13
_atom_site_aniso_U_12
Se1 0.0349(7) 0.0173(6) 0.0222(6) -0.0019(4) -0.0080(4) -0.0016(4)
K1 0.0169(14) 0.0169(14) 0.0172(13) 0.000 0.0012(11) 0.000
P1 0.0130(16) 0.0208(17) 0.0106(15) 0.000 -0.0027(13) 0.000
N1 0.013(6) 0.033(7) 0.016(6) 0.000 -0.007(5) 0.000
N2 0.018(6) 0.025(6) 0.018(6) 0.000 -0.003(5) 0.000
C4 0.017(7) 0.012(6) 0.019(7) 0.000 0.001(6) 0.000
C5 0.003(6) 0.031(8) 0.029(8) 0.000 -0.005(6) 0.000
C2 0.026(8) 0.030(8) 0.014(6) 0.000 0.003(6) 0.000
C3 0.044(7) 0.050(8) 0.035(6) 0.020(6) 0.003(6) -0.016(6)
C1 0.014(7) 0.036(9) 0.031(8) 0.000 0.001(6) 0.000
C11 0.034(8) 0.035(8) 0.032(8) 0.000(5) 0.001(5) 0.000(5)
O1 0.025(5) 0.024(5) 0.021(5) 0.001(4) 0.006(4) 0.010(4)
C9 0.039(7) 0.033(7) 0.037(7) 0.001(5) -0.002(5) -0.006(5)
C19 0.024(6) 0.022(6) 0.023(6) -0.002(4) 0.004(4) 0.009(4)
C12 0.026(6) 0.028(6) 0.028(6) 0.000(4) -0.001(5) 0.001(4)
O3 0.018(7) 0.016(7) 0.035(8) 0.007(6) -0.004(6) 0.008(6)
O2 0.033(9) 0.041(10) 0.019(7) 0.008(7) 0.005(7) 0.016(8)
C10 0.048(8) 0.046(8) 0.049(8) -0.001(5) -0.001(5) 0.000(5)
C13 0.028(8) 0.030(8) 0.027(8) 0.000(5) 0.004(5) 0.002(5)
O5 0.024(5) 0.025(5) 0.023(5) 0.001(4) 0.004(4) 0.007(4)
O4 0.028(8) 0.037(8) 0.017(7) 0.001(6) 0.008(6) 0.022(6)
C15 0.032(6) 0.023(6) 0.024(6) 0.000(5) 0.000(5) -0.003(5)
C16 0.037(7) 0.034(7) 0.038(7) 0.001(5) -0.005(5) -0.001(5)
C14 0.033(6) 0.032(6) 0.032(6) 0.000(5) 0.001(5) 0.000(5)
C21 0.036(7) 0.034(6) 0.034(7) 0.001(5) 0.002(5) 0.005(5)
O6 0.033(9) 0.013(7) 0.035(9) 0.013(7) -0.007(7) 0.004(7)
C20 0.032(6) 0.030(6) 0.027(6) 0.001(5) 0.003(5) 0.002(5)
C22 0.031(6) 0.033(6) 0.030(6) 0.001(5) 0.000(5) 0.000(5)
C6 0.016(5) 0.020(7) 0.022(6) 0.000(4) 0.002(4) 0.007(4)
C7 0.042(6) 0.052(6) 0.040(6) 0.000 0.004(4) 0.000
C8 0.057(9) 0.060(9) 0.059(9) -0.002(5) 0.003(5) 0.001(5)
C9A 0.024(13) 0.11(3) 0.038(14) -0.009(15) 0.007(11) -0.022(14)

loop_
_atom_type_symbol
_atom_type_description
_atom_type_scat_dispersion_real
_atom_type_scat_dispersion_imag
_atom_type_scat_source
C C 0.0181 0.0091 'International Tables Vol C Tables 4.2.6.8 and 6.1.1.4'
H H 0.0000 0.0000 'International Tables Vol C Tables 4.2.6.8 and 6.1.1.4'
N N 0.0311 0.0180 'International Tables Vol C Tables 4.2.6.8 and 6.1.1.4'
O O 0.0492 0.0322 'International Tables Vol C Tables 4.2.6.8 and 6.1.1.4'
K K 0.3868 1.0657 'International Tables Vol C Tables 4.2.6.8 and 6.1.1.4'
P P 0.2955 0.4335 'International Tables Vol C Tables 4.2.6.8 and 6.1.1.4'
Se Se -0.7943 1.1372 'International Tables Vol C Tables 4.2.6.8 and 6.1.1.4'

loop_
_geom_angle_atom_site_label_1
_geom_angle_atom_site_label_2
_geom_angle_atom_site_label_3
_geom_angle
_geom_angle_site_symmetry_1
_geom_angle_site_symmetry_3
_geom_angle_publ_flag
P1 Se1 K1 87.72(9) . . ?
O1 K1 O1 20.4(5) . 7_565 ?
O1 K1 O3 136.0(4) . 7_565 ?
O1 K1 O3 116.8(4) 7_565 7_565 ?
O1 K1 O3 116.8(4) . . ?
O1 K1 O3 136.0(4) 7_565 . ?
O1 K1 O2 78.7(4) 7_565 . ?
O1 K1 O2 59.4(4) . . ?
O1 K1 O2 59.4(4) 7_565 7_565 ?
O1 K1 O2 78.7(4) . 7_565 ?
O1 K1 O5 97.9(4) 7_565 . ?
O1 K1 O5 117.4(4) 7_565 7_565 ?
O1 K1 O5 117.4(4) . . ?
O1 K1 O5 97.9(4) . 7_565 ?
O1 K1 O4 148.4(4) . 7_565 ?
O1 K1 O4 155.5(4) 7_565 7_565 ?
O1 K1 O4 148.4(4) 7_565 . ?
O1 K1 O4 155.5(4) . . ?
O1 K1 O6 40.3(4) 7_565 . ?
O1 K1 O6 59.8(4) . . ?
O1 K1 O6 40.3(4) . 7_565 ?
O1 K1 O6 59.8(4) 7_565 7_565 ?
O3 K1 O3 99.1(5) 7_565 . ?
O3 K1 O2 144.5(4) . 7_565 ?
O3 K1 O2 57.4(4) 7_565 7_565 ?
O3 K1 O2 144.5(4) 7_565 . ?
O3 K1 O2 57.4(4) . . ?
O3 K1 O5 18.9(3) . 7_565 ?
O3 K1 O5 116.3(4) 7_565 7_565 ?
O3 K1 O5 116.3(4) . . ?
O3 K1 O5 18.9(3) 7_565 . ?
O3 K1 O4 59.1(4) . . ?
O3 K1 O4 59.1(4) 7_565 7_565 ?
O3 K1 O4 40.0(4) 7_565 . ?
O3 K1 O4 40.0(4) . 7_565 ?
O3 K1 O6 76.5(4) 7_565 . ?
O3 K1 O6 152.5(4) . . ?
O3 K1 O6 76.5(4) . 7_565 ?
O3 K1 O6 152.5(4) 7_565 7_565 ?
O2 K1 O2 125.3(6) 7_565 . ?
O2 K1 O5 147.3(4) . . ?
O2 K1 O5 38.7(4) 7_565 . ?
O2 K1 O5 147.3(4) 7_565 7_565 ?
O2 K1 O5 38.7(4) . 7_565 ?
O2 K1 O4 110.4(4) . . ?
O2 K1 O4 110.4(4) 7_565 7_565 ?
O2 K1 O4 93.1(4) . 7_565 ?
O2 K1 O4 93.1(4) 7_565 . ?
O5 K1 O5 131.8(5) 7_565 . ?
O4 K1 O5 76.5(4) . 7_565 ?
O4 K1 O5 76.5(4) 7_565 . ?
O4 K1 O5 57.6(4) 7_565 7_565 ?
O4 K1 O5 57.6(4) . . ?
O4 K1 O4 19.1(5) 7_565 . ?
O6 K1 O2 111.3(5) 7_565 7_565 ?
O6 K1 O2 19.1(3) . 7_565 ?
O6 K1 O2 111.3(5) . . ?
O6 K1 O2 19.1(3) 7_565 . ?
O6 K1 O5 144.1(4) . 7_565 ?
O6 K1 O5 57.7(4) 7_565 7_565 ?
O6 K1 O5 144.1(4) 7_565 . ?
O6 K1 O5 57.7(4) . . ?
O6 K1 O4 111.5(4) . . ?
O6 K1 O4 127.6(4) 7_565 . ?
O6 K1 O4 111.5(4) 7_565 7_565 ?
O6 K1 O4 127.6(4) . 7_565 ?
O6 K1 O6 94.9(6) 7_565 . ?
Se1 P1 Se1 120.40(16) . 7_565 ?
C4 P1 Se1 111.15(19) . . ?
C4 P1 Se1 111.15(19) . 7_565 ?
C5 P1 Se1 111.5(2) . . ?
C5 P1 Se1 111.5(2) . 7_565 ?
C5 P1 C4 85.9(7) . . ?
C5 N1 N2 112.3(11) . . ?
C4 N2 N1 114.9(11) . . ?
N2 C4 P1 113.0(10) . . ?
N2 C4 C2 120.4(12) . . ?
C2 C4 P1 126.6(10) . . ?
N1 C5 P1 113.9(11) . . ?
N1 C5 C6 118.2(12) . 7_565 ?
N1 C5 C6 118.2(12) . . ?
C6 C5 P1 126.4(11) 7_565 . ?
C6 C5 P1 126.4(11) . . ?
C6 C5 C6 22.8(11) 7_565 . ?
C3 C2 C4 107.7(9) 7_565 . ?
C3 C2 C4 107.7(9) . . ?
C3 C2 C3 111.0(14) . 7_565 ?
C1 C2 C4 113.1(12) . . ?
C1 C2 C3 108.7(9) . 7_565 ?
C1 C2 C3 108.7(9) . . ?
C2 C3 H3A 109.5 . . ?
C2 C3 H3B 109.5 . . ?
C2 C3 H3C 109.5 . . ?
H3A C3 H3B 109.5 . . ?
H3A C3 H3C 109.5 . . ?
H3B C3 H3C 109.5 . . ?
C2 C1 H1A 109.5 . . ?
C2 C1 H1B 109.5 . . ?
C2 C1 H1C 109.5 . . ?
H1A C1 H1B 109.5 . . ?
H1A C1 H1C 109.5 . . ?
H1B C1 H1C 109.5 . . ?
H11A C11 H11B 108.0 . . ?
C12 C11 H11A 109.5 . . ?
C12 C11 H11B 109.1 . . ?
O3 C11 H11A 109.9 . . ?
O3 C11 H11B 109.3 . . ?
O3 C11 C12 111.1(17) . . ?
O3 C11 O4 90.8(14) . 7_565 ?
C13 C11 H11A 137.8 7_565 . ?
C13 C11 H11B 71.9 7_565 . ?
C13 C11 C12 41(4) 7_565 . ?
C13 C11 O3 110(6) 7_565 . ?
C13 C11 O4 75(4) 7_565 7_565 ?
C13 C11 C14 142(7) 7_565 7_565 ?
O4 C11 H11A 89.8 7_565 . ?
O4 C11 H11B 145.7 7_565 . ?
O4 C11 C12 36.6(8) 7_565 . ?
C14 C11 H11A 78.3 7_565 . ?
C14 C11 H11B 87.4 7_565 . ?
C14 C11 C12 157(2) 7_565 . ?
C14 C11 O3 47.3(11) 7_565 . ?
C14 C11 O4 126(2) 7_565 7_565 ?
O1 O1 K1 79.8(3) 7_565 . ?
O1 O1 C19 147.9(10) 7_565 . ?
O1 O1 C21 40.2(9) 7_565 . ?
O1 O1 C22 168.9(9) 7_565 7_565 ?
C19 O1 K1 121.8(11) . . ?
C19 O1 C22 33.8(11) . 7_565 ?
C21 O1 K1 118.5(10) . . ?
C21 O1 K1 164(2) 7_565 . ?
C21 O1 O1 94.3(15) 7_565 7_565 ?
C21 O1 C19 110.2(13) . . ?
C21 O1 C19 58.0(15) 7_565 . ?
C21 O1 C21 54(2) 7_565 . ?
C21 O1 C22 133.7(15) . 7_565 ?
C21 O1 C22 80.5(14) 7_565 7_565 ?
C22 O1 K1 107.7(11) 7_565 . ?
H9A C9 H9B 107.0 . . ?
O2 C9 H9A 107.0 . . ?
O2 C9 H9B 107.9 . . ?
O2 C9 C10 119.9(18) . . ?
O2 C9 O5 86.3(14) . 7_565 ?
O2 C9 C16 38.8(9) . 7_565 ?
C10 C9 H9A 106.8 . . ?
C10 C9 H9B 107.6 . . ?
C10 C9 C16 138(2) . 7_565 ?
O5 C9 H9A 115.5 7_565 . ?
O5 C9 H9B 128.7 7_565 . ?
O5 C9 C10 34.1(10) 7_565 . ?
O5 C9 C16 107.8(17) 7_565 7_565 ?
C15 C9 H9A 52.6 7_565 . ?
C15 C9 H9B 157.7 7_565 . ?
C15 C9 O2 89(3) 7_565 . ?
C15 C9 C10 75(3) 7_565 . ?
C15 C9 O5 66(2) 7_565 7_565 ?
C15 C9 C16 70(2) 7_565 7_565 ?
C16 C9 H9A 68.7 7_565 . ?
C16 C9 H9B 113.6 7_565 . ?
O1 C19 H19A 110.4 . . ?
O1 C19 H19B 109.9 . . ?
O1 C19 O6 84.2(12) . 7_565 ?
O1 C19 C20 107.5(16) . . ?
H19A C19 H19B 108.4 . . ?
C21 C19 O1 39.8(8) 7_565 . ?
C21 C19 H19A 81.0 7_565 . ?
C21 C19 H19B 95.7 7_565 . ?
C21 C19 O6 123.2(16) 7_565 7_565 ?
C21 C19 C20 145(2) 7_565 . ?
O6 C19 H19A 143.9 7_565 . ?
O6 C19 H19B 96.2 7_565 . ?
O6 C19 C20 34.5(9) 7_565 . ?
C20 C19 H19A 110.2 . . ?
C20 C19 H19B 110.6 . . ?
C22 C19 O1 75(2) 7_565 . ?
C22 C19 H19A 86.5 7_565 . ?
C22 C19 H19B 160.3 7_565 . ?
C22 C19 C21 100(2) 7_565 7_565 ?
C22 C19 O6 64.9(16) 7_565 7_565 ?
C22 C19 C20 50.7(18) 7_565 . ?
C11 C12 H12A 110.0 . . ?
C11 C12 H12B 110.0 . . ?
C12 C12 C11 151.4(13) 7_565 . ?
C12 C12 H12A 89.6 7_565 . ?
C12 C12 H12B 81.6 7_565 . ?
C12 C12 C13 162.7(12) 7_565 7_565 ?
C12 C12 O4 42.8(9) 7_565 . ?
H12A C12 H12B 108.3 . . ?
C13 C12 C11 11.4(16) 7_565 . ?
C13 C12 H12A 101.2 7_565 . ?
C13 C12 H12B 107.4 7_565 . ?
C13 C12 O4 120.0(18) 7_565 . ?
O4 C12 C11 64.2(18) 7_565 . ?
O4 C12 C11 109.2(16) . . ?
O4 C12 C12 88.1(15) 7_565 7_565 ?
O4 C12 H12A 121.1 7_565 . ?
O4 C12 H12A 110.2 . . ?
O4 C12 H12B 129.4 7_565 . ?
O4 C12 H12B 109.1 . . ?
O4 C12 C13 74.7(15) 7_565 7_565 ?
O4 C12 O4 45.4(16) 7_565 . ?
C11 O3 K1 118.7(12) . . ?
C11 O3 C13 13.7(16) . 7_565 ?
C10 O3 K1 127.0(13) . . ?
C10 O3 C11 105.6(15) . . ?
C10 O3 C13 115.7(16) . 7_565 ?
C13 O3 K1 113.5(9) 7_565 . ?
O5 O3 K1 89.4(12) 7_565 . ?
O5 O3 C11 144.8(17) 7_565 . ?
O5 O3 C10 40.1(13) 7_565 . ?
O5 O3 C13 155.8(17) 7_565 7_565 ?
O5 O3 C14 86.6(14) 7_565 7_565 ?
C14 O3 K1 149.7(17) 7_565 . ?
C14 O3 C11 58.3(14) 7_565 . ?
C14 O3 C10 47.5(14) 7_565 . ?
C14 O3 C13 69.7(13) 7_565 7_565 ?
C9 O2 K1 120.2(12) . . ?
C9 O2 C15 26.6(12) . 7_565 ?
C9 O2 C20 128.8(18) . . ?
C15 O2 K1 112.4(9) 7_565 . ?
C16 O2 K1 134.7(18) 7_565 . ?
C16 O2 C9 83.7(18) 7_565 . ?
C16 O2 C15 71.0(13) 7_565 7_565 ?
C16 O2 C20 47.4(12) 7_565 . ?
O6 O2 K1 74.7(13) 7_565 . ?
O6 O2 C9 164(2) 7_565 . ?
O6 O2 C15 156.5(18) 7_565 7_565 ?
O6 O2 C16 88.0(14) 7_565 7_565 ?
O6 O2 C20 40.7(12) 7_565 . ?
C20 O2 K1 107.2(14) . . ?
C20 O2 C15 118.0(14) . 7_565 ?
C9 C10 H10A 109.1 . . ?
C9 C10 H10B 108.3 . . ?
O3 C10 C9 114.3(19) . . ?
O3 C10 H10A 108.2 . . ?
O3 C10 H10B 109.3 . . ?
O3 C10 C15 107.2(18) . 7_565 ?
H10A C10 H10B 107.4 . . ?
O5 C10 C9 71(2) 7_565 . ?
O5 C10 O3 44.3(11) 7_565 . ?
O5 C10 H10A 114.8 7_565 . ?
O5 C10 H10B 135.4 7_565 . ?
O5 C10 C15 63.8(17) 7_565 7_565 ?
O5 C10 C14 92.6(17) 7_565 7_565 ?
C15 C10 C9 25.8(11) 7_565 . ?
C15 C10 H10A 89.4 7_565 . ?
C15 C10 H10B 131.8 7_565 . ?
C14 C10 C9 150(3) 7_565 . ?
C14 C10 O3 49.3(13) 7_565 . ?
C14 C10 H10A 100.2 7_565 . ?
C14 C10 H10B 65.8 7_565 . ?
C14 C10 C15 156(2) 7_565 7_565 ?
C11 C13 C12 128(6) 7_565 7_565 ?
C11 C13 O3 57(5) 7_565 7_565 ?
C11 C13 H13A 138.3 7_565 . ?
C11 C13 H13B 97.8 7_565 . ?
C11 C13 O4 89(5) 7_565 . ?
C11 C13 C14 29(5) 7_565 . ?
C12 C13 O3 116.7(18) 7_565 7_565 ?
C12 C13 H13A 84.7 7_565 . ?
C12 C13 H13B 89.9 7_565 . ?
C12 C13 O4 41.4(8) 7_565 . ?
C12 C13 C14 148.0(19) 7_565 . ?
O3 C13 H13A 87.2 7_565 . ?
O3 C13 H13B 150.6 7_565 . ?
H13A C13 H13B 108.5 . . ?
O4 C13 O3 85.5(13) . 7_565 ?
O4 C13 H13A 110.5 . . ?
O4 C13 H13B 110.4 . . ?
O4 C13 C14 107.0(17) . . ?
C14 C13 O3 39.7(10) . 7_565 ?
C14 C13 H13A 109.6 . . ?
C14 C13 H13B 111.0 . . ?
C9 O5 K1 112.6(9) 7_565 . ?
O3 O5 K1 71.7(11) 7_565 . ?
O3 O5 C9 163.2(19) 7_565 7_565 ?
O3 O5 C15 166.6(19) 7_565 . ?
O3 O5 C14 49.2(13) 7_565 . ?
C10 O5 K1 158(2) 7_565 . ?
C10 O5 C9 74.7(15) 7_565 7_565 ?
C10 O5 O3 95.6(16) 7_565 7_565 ?
C10 O5 C15 80.4(19) 7_565 . ?
C10 O5 C14 47.5(15) 7_565 . ?
C15 O5 K1 116.0(11) . . ?
C15 O5 C9 26.8(12) . 7_565 ?
C15 O5 C14 127.9(16) . . ?
C14 O5 K1 114.6(13) . . ?
C14 O5 C9 117.6(15) . 7_565 ?
C11 O4 K1 110.4(10) 7_565 . ?
C12 O4 K1 104.7(11) . . ?
C12 O4 K1 123.9(18) 7_565 . ?
C12 O4 C11 127.9(17) . 7_565 ?
C12 O4 C11 79.2(16) 7_565 7_565 ?
C12 O4 C12 49.1(19) 7_565 . ?
C12 O4 C13 63.9(16) 7_565 . ?
C12 O4 O4 91.9(15) 7_565 7_565 ?
C13 O4 K1 114.1(13) . . ?
C13 O4 C11 15.9(15) . 7_565 ?
C13 O4 C12 113.0(14) . . ?
O4 O4 K1 80.4(3) 7_565 . ?
O4 O4 C11 168.6(9) 7_565 7_565 ?
O4 O4 C12 42.8(9) 7_565 . ?
O4 O4 C13 155.7(11) 7_565 . ?
C9 C15 O2 65(2) 7_565 7_565 ?
C9 C15 C10 79(2) 7_565 7_565 ?
C9 C15 O5 88(3) 7_565 . ?
C9 C15 H15A 151.4 7_565 . ?
C9 C15 H15B 44.9 7_565 . ?
C9 C15 C16 85(3) 7_565 . ?
O2 C15 H15A 139.1 7_565 . ?
O2 C15 H15B 106.2 7_565 . ?
O2 C15 C16 39.1(10) 7_565 . ?
C10 C15 O2 112.8(16) 7_565 7_565 ?
C10 C15 H15A 97.7 7_565 . ?
C10 C15 H15B 77.5 7_565 . ?
C10 C15 C16 151.9(19) 7_565 . ?
O5 C15 O2 85.9(12) . 7_565 ?
O5 C15 C10 35.7(9) . 7_565 ?
O5 C15 H15A 106.6 . . ?
O5 C15 H15B 107.6 . . ?
O5 C15 C16 121.0(16) . . ?
H15A C15 H15B 106.6 . . ?
C16 C15 H15A 106.9 . . ?
C16 C15 H15B 107.3 . . ?
C9 C16 H16A 133.6 7_565 . ?
C9 C16 H16B 94.1 7_565 . ?
O2 C16 C9 57.5(14) 7_565 7_565 ?
O2 C16 C15 69.9(17) 7_565 . ?
O2 C16 H16A 133.3 7_565 . ?
O2 C16 H16B 117.0 7_565 . ?
O2 C16 O6 44.4(10) 7_565 . ?
O2 C16 C20 85.3(15) 7_565 7_565 ?
C15 C16 C9 24.7(11) . 7_565 ?
C15 C16 H16A 109.1 . . ?
C15 C16 H16B 108.1 . . ?
H16A C16 H16B 107.8 . . ?
O6 C16 C9 101.0(16) . 7_565 ?
O6 C16 C15 113.6(18) . . ?
O6 C16 H16A 109.2 . . ?
O6 C16 H16B 108.9 . . ?
C20 C16 C9 140(2) 7_565 7_565 ?
C20 C16 C15 154(2) 7_565 . ?
C20 C16 H16A 82.6 7_565 . ?
C20 C16 H16B 88.9 7_565 . ?
C20 C16 O6 41.0(12) 7_565 . ?
C11 C14 C13 8.9(19) 7_565 . ?
C11 C14 O5 118.5(19) 7_565 . ?
C11 C14 H14A 113.3 7_565 . ?
C11 C14 H14B 99.5 7_565 . ?
O3 C14 C11 74.4(16) 7_565 7_565 ?
O3 C14 C13 70.7(18) 7_565 . ?
O3 C14 O5 44.2(10) 7_565 . ?
O3 C14 H14A 128.6 7_565 . ?
O3 C14 H14B 121.3 7_565 . ?
C10 C14 C11 157(2) 7_565 7_565 ?
C10 C14 O3 83.3(15) 7_565 7_565 ?
C10 C14 C13 150(3) 7_565 . ?
C10 C14 O5 40.0(13) 7_565 . ?
C10 C14 H14A 76.0 7_565 . ?
C10 C14 H14B 97.4 7_565 . ?
C13 C14 H14A 108.9 . . ?
C13 C14 H14B 108.4 . . ?
O5 C14 C13 114.7(18) . . ?
O5 C14 H14A 108.2 . . ?
O5 C14 H14B 108.7 . . ?
H14A C14 H14B 107.8 . . ?
O1 C21 O1 45.5(15) 7_565 . ?
O1 C21 C19 82.1(17) 7_565 7_565 ?
O1 C21 C21 85.7(15) 7_565 7_565 ?
O1 C21 H21A 109.2 . . ?
O1 C21 H21A 117.4 7_565 . ?
O1 C21 H21B 110.1 . . ?
O1 C21 H21B 133.1 7_565 . ?
O1 C21 C22 64.7(16) 7_565 . ?
O1 C21 C22 109.6(16) . . ?
C19 C21 O1 125.3(19) 7_565 . ?
C19 C21 H21A 78.0 7_565 . ?
C19 C21 H21B 118.8 7_565 . ?
C19 C21 C22 31.3(12) 7_565 . ?
C21 C21 O1 40.2(9) 7_565 . ?
C21 C21 C19 158.8(15) 7_565 7_565 ?
C21 C21 H21A 92.5 7_565 . ?
C21 C21 H21B 82.1 7_565 . ?
C21 C21 C22 148.8(11) 7_565 . ?
H21A C21 H21B 108.2 . . ?
C22 C21 H21A 109.1 . . ?
C22 C21 H21B 110.5 . . ?
C19 O6 K1 113.0(8) 7_565 . ?
O2 O6 K1 86.2(13) 7_565 . ?
O2 O6 C19 159.7(17) 7_565 7_565 ?
O2 O6 C16 47.6(13) 7_565 . ?
O2 O6 C22 151.3(18) 7_565 . ?
C16 O6 K1 120.0(13) . . ?
C16 O6 C19 120.6(14) . 7_565 ?
C16 O6 C22 105.1(15) . . ?
C20 O6 K1 142(2) 7_565 . ?
C20 O6 C19 74.2(14) 7_565 7_565 ?
C20 O6 O2 95.2(16) 7_565 7_565 ?
C20 O6 C16 47.7(13) 7_565 . ?
C20 O6 C22 59.1(16) 7_565 . ?
C22 O6 K1 106.1(12) . . ?
C22 O6 C19 32.2(11) . 7_565 ?
C19 C20 H20A 109.4 . . ?
C19 C20 H20B 108.2 . . ?
O2 C20 C19 113.5(17) . . ?
O2 C20 H20A 109.7 . . ?
O2 C20 H20B 108.3 . . ?
C16 C20 C19 158(2) 7_565 . ?
C16 C20 O2 47.3(13) 7_565 . ?
C16 C20 H20A 89.5 7_565 . ?
C16 C20 H20B 74.9 7_565 . ?
C16 C20 C22 161(3) 7_565 7_565 ?
O6 C20 C19 71.3(18) 7_565 . ?
O6 C20 O2 44.1(11) 7_565 . ?
O6 C20 C16 91.2(16) 7_565 7_565 ?
O6 C20 H20A 113.9 7_565 . ?
O6 C20 H20B 136.0 7_565 . ?
O6 C20 C22 80.6(19) 7_565 7_565 ?
H20A C20 H20B 107.7 . . ?
C22 C20 C19 31.6(12) 7_565 . ?
C22 C20 O2 123(2) 7_565 . ?
C22 C20 H20A 78.0 7_565 . ?
C22 C20 H20B 122.8 7_565 . ?
O1 C22 C21 34.8(8) 7_565 . ?
O1 C22 H22A 144.6 7_565 . ?
O1 C22 H22B 92.1 7_565 . ?
C19 C22 O1 70.9(17) 7_565 7_565 ?
C19 C22 C21 49.1(17) 7_565 . ?
C19 C22 O6 83(2) 7_565 . ?
C19 C22 C20 98(2) 7_565 7_565 ?
C19 C22 H22A 81.1 7_565 . ?
C19 C22 H22B 158.5 7_565 . ?
C21 C22 H22A 109.8 . . ?
C21 C22 H22B 109.5 . . ?
O6 C22 O1 88.1(14) . 7_565 ?
O6 C22 C21 108.8(17) . . ?
O6 C22 H22A 110.0 . . ?
O6 C22 H22B 110.3 . . ?
C20 C22 O1 128.4(17) 7_565 7_565 ?
C20 C22 C21 142(2) 7_565 . ?
C20 C22 O6 40.3(10) 7_565 . ?
C20 C22 H22A 75.6 7_565 . ?
C20 C22 H22B 103.2 7_565 . ?
H22A C22 H22B 108.4 . . ?
C6 C6 C5 78.6(6) 7_565 . ?
C6 C6 C7 78.4(6) 7_565 . ?
C6 C6 C8 160.6(14) 7_565 . ?
C6 C6 C9A 104.8(18) 7_565 7_565 ?
C6 C6 C9A 52.3(14) 7_565 . ?
C7 C6 C5 110.3(13) . . ?
C8 C6 C5 113.7(16) . . ?
C8 C6 C7 108.9(17) . . ?
C8 C6 C9A 109(2) . . ?
C9A C6 C5 104.7(15) . . ?
C9A C6 C5 120.6(19) 7_565 . ?
C9A C6 C7 110.4(16) . . ?
C9A C6 C7 128.8(19) 7_565 . ?
C9A C6 C8 56.3(19) 7_565 . ?
C9A C6 C9A 53(3) 7_565 . ?
C6 C7 C6 23.1(12) . 7_565 ?
C6 C7 H7A 109.7 . . ?
C6 C7 H7A 125.7 7_565 . ?
C6 C7 H7B 109.6 . . ?
C6 C7 H7B 87.4 7_565 . ?
C6 C7 H7C 109.1 . . ?
C6 C7 H7C 112.4 7_565 . ?
H7A C7 H7B 109.5 . . ?
H7A C7 H7C 109.5 . . ?
H7B C7 H7C 109.5 . . ?
C6 C8 H8A 112.0 . . ?
C6 C8 H8B 108.7 . . ?
C6 C8 H8C 107.7 . . ?
H8A C8 H8B 109.5 . . ?
H8A C8 H8C 109.5 . . ?
H8B C8 H8C 109.5 . . ?
C9A C8 C6 51.3(9) 7_565 . ?
C9A C8 H8A 163.0 7_565 . ?
C9A C8 H8B 81.8 7_565 . ?
C9A C8 H8C 77.0 7_565 . ?
C6 C9A C6 22.9(13) 7_565 . ?
C6 C9A C8 72.4(17) 7_565 7_565 ?
C6 C9A C9A 75.2(18) 7_565 7_565 ?
C6 C9A H9AA 109.8 . . ?
C6 C9A H9AA 118.7 7_565 . ?
C6 C9A H9AB 110.0 . . ?
C6 C9A H9AB 87.2 7_565 . ?
C6 C9A H9AC 119.6 7_565 . ?
C6 C9A H9AC 108.6 . . ?
C8 C9A C6 95(2) 7_565 . ?
C8 C9A H9AA 109.2 7_565 . ?
C8 C9A H9AB 16.8 7_565 . ?
C8 C9A H9AC 123.4 7_565 . ?
C9A C9A C6 52.3(14) 7_565 . ?
C9A C9A C8 147.1(14) 7_565 7_565 ?
C9A C9A H9AA 82.3 7_565 . ?
C9A C9A H9AB 162.1 7_565 . ?
C9A C9A H9AC 77.6 7_565 . ?
H9AA C9A H9AB 109.5 . . ?
H9AA C9A H9AC 109.5 . . ?
H9AB C9A H9AC 109.5 . . ?

loop_
_geom_bond_atom_site_label_1
_geom_bond_atom_site_label_2
_geom_bond_distance
_geom_bond_site_symmetry_2
_geom_bond_publ_flag
Se1 K1 3.484(3) . ?
Se1 P1 2.127(2) . ?
K1 O1 2.771(14) . ?
K1 O1 2.771(14) 7_565 ?
K1 O3 2.812(13) 7_565 ?
K1 O3 2.812(13) . ?
K1 O2 2.922(16) . ?
K1 O2 2.922(16) 7_565 ?
K1 O5 2.962(14) 7_565 ?
K1 O5 2.962(14) . ?
K1 O4 2.937(14) 7_565 ?
K1 O4 2.937(14) . ?
K1 O6 2.825(14) 7_565 ?
K1 O6 2.825(14) . ?
P1 Se1 2.127(2) 7_565 ?
P1 C4 1.824(14) . ?
P1 C5 1.808(13) . ?
N1 N2 1.447(17) . ?
N1 C5 1.300(19) . ?
N2 C4 1.272(18) . ?
C4 C2 1.56(2) . ?
C5 C6 1.56(2) 7_565 ?
C5 C6 1.56(2) . ?
C2 C3 1.540(14) 7_565 ?
C2 C3 1.540(14) . ?
C2 C1 1.50(2) . ?
C3 H3A 0.9600 . ?
C3 H3B 0.9600 . ?
C3 H3C 0.9600 . ?
C1 H1A 0.9600 . ?
C1 H1B 0.9600 . ?
C1 H1C 0.9600 . ?
C11 H11A 0.9604 . ?
C11 H11B 0.9601 . ?
C11 C12 1.531(10) . ?
C11 O3 1.365(10) . ?
C11 C13 0.39(3) 7_565 ?
C11 O4 1.40(3) 7_565 ?
C11 C14 1.21(3) 7_565 ?
O1 O1 0.98(2) 7_565 ?
O1 C19 1.369(9) . ?
O1 C21 0.885(17) 7_565 ?
O1 C21 1.368(10) . ?
O1 C22 1.40(2) 7_565 ?
C9 H9A 0.9602 . ?
C9 H9B 0.9601 . ?
C9 O2 1.359(10) . ?
C9 C10 1.517(10) . ?
C9 O5 1.49(3) 7_565 ?
C9 C15 0.67(3) 7_565 ?
C9 C16 1.60(3) 7_565 ?
C19 H19A 0.9601 . ?
C19 H19B 0.9600 . ?
C19 C21 1.17(2) 7_565 ?
C19 O6 1.50(2) 7_565 ?
C19 C20 1.526(10) . ?
C19 C22 0.81(2) 7_565 ?
C12 C12 1.04(3) 7_565 ?
C12 H12A 0.9600 . ?
C12 H12B 0.9601 . ?
C12 C13 1.26(3) 7_565 ?
C12 O4 0.930(17) 7_565 ?
C12 O4 1.369(9) . ?
O3 C10 1.364(10) . ?
O3 C13 1.54(3) 7_565 ?
O3 O5 0.958(16) 7_565 ?
O3 C14 1.04(2) 7_565 ?
O2 C15 1.50(3) 7_565 ?
O2 C16 1.01(2) 7_565 ?
O2 O6 0.957(17) 7_565 ?
O2 C20 1.370(10) . ?
C10 H10A 0.9601 . ?
C10 H10B 0.9601 . ?
C10 O5 0.88(2) 7_565 ?
C10 C15 1.49(3) 7_565 ?
C10 C14 1.01(2) 7_565 ?
C13 C11 0.39(3) 7_565 ?
C13 C12 1.26(3) 7_565 ?
C13 O3 1.54(3) 7_565 ?
C13 H13A 0.9600 . ?
C13 H13B 0.9599 . ?
C13 O4 1.357(10) . ?
C13 C14 1.528(10) . ?
O5 C9 1.49(3) 7_565 ?
O5 O3 0.958(16) 7_565 ?
O5 C10 0.88(2) 7_565 ?
O5 C15 1.356(10) . ?
O5 C14 1.372(10) . ?
O4 C11 1.40(3) 7_565 ?
O4 C12 0.930(17) 7_565 ?
O4 O4 0.98(3) 7_565 ?
C15 C9 0.67(3) 7_565 ?
C15 O2 1.50(3) 7_565 ?
C15 C10 1.49(3) 7_565 ?
C15 H15A 0.9601 . ?
C15 H15B 0.9599 . ?
C15 C16 1.512(10) . ?
C16 C9 1.60(3) 7_565 ?
C16 O2 1.01(2) 7_565 ?
C16 H16A 0.9601 . ?
C16 H16B 0.9600 . ?
C16 O6 1.367(10) . ?
C16 C20 1.01(2) 7_565 ?
C14 C11 1.21(3) 7_565 ?
C14 O3 1.04(2) 7_565 ?
C14 C10 1.01(2) 7_565 ?
C14 H14A 0.9600 . ?
C14 H14B 0.9601 . ?
C21 O1 0.885(17) 7_565 ?
C21 C19 1.17(2) 7_565 ?
C21 C21 1.11(3) 7_565 ?
C21 H21A 0.9600 . ?
C21 H21B 0.9599 . ?
C21 C22 1.529(10) . ?
O6 C19 1.50(2) 7_565 ?
O6 O2 0.957(17) 7_565 ?
O6 C20 0.90(2) 7_565 ?
O6 C22 1.371(10) . ?
C20 C16 1.01(2) 7_565 ?
C20 O6 0.90(2) 7_565 ?
C20 H20A 0.9600 . ?
C20 H20B 0.9600 . ?
C20 C22 1.19(3) 7_565 ?
C22 O1 1.40(2) 7_565 ?
C22 C19 0.81(2) 7_565 ?
C22 C20 1.19(3) 7_565 ?
C22 H22A 0.9599 . ?
C22 H22B 0.9601 . ?
C6 C6 0.62(3) 7_565 ?
C6 C7 1.54(2) . ?
C6 C8 1.532(10) . ?
C6 C9A 1.25(2) 7_565 ?
C6 C9A 1.532(10) . ?
C7 C6 1.54(2) 7_565 ?
C7 H7A 0.9600 . ?
C7 H7B 0.9600 . ?
C7 H7C 0.9600 . ?
C8 H8A 0.9601 . ?
C8 H8B 0.9600 . ?
C8 H8C 0.9600 . ?
C8 C9A 1.34(4) 7_565 ?
C9A C6 1.25(2) 7_565 ?
C9A C8 1.34(4) 7_565 ?
C9A C9A 1.26(6) 7_565 ?
C9A H9AA 0.9598 . ?
C9A H9AB 0.9600 . ?
C9A H9AC 0.9600 . ?

loop_
_geom_torsion_atom_site_label_1
_geom_torsion_atom_site_label_2
_geom_torsion_atom_site_label_3
_geom_torsion_atom_site_label_4
_geom_torsion
_geom_torsion_site_symmetry_1
_geom_torsion_site_symmetry_2
_geom_torsion_site_symmetry_3
_geom_torsion_site_symmetry_4
_geom_torsion_publ_flag
Se1 P1 C4 N2 -111.5(2) 7_565 . . . ?
Se1 P1 C4 N2 111.5(2) . . . . ?
Se1 P1 C4 C2 68.5(2) 7_565 . . . ?
Se1 P1 C4 C2 -68.5(2) . . . . ?
Se1 P1 C5 N1 -111.2(2) . . . . ?
Se1 P1 C5 N1 111.2(2) 7_565 . . . ?
Se1 P1 C5 C6 -54.6(8) 7_565 . . 7_565 ?
Se1 P1 C5 C6 54.6(8) . . . . ?
Se1 P1 C5 C6 83.1(7) . . . 7_565 ?
Se1 P1 C5 C6 -83.1(7) 7_565 . . . ?
K1 Se1 P1 Se1 -3.83(18) . . . 7_565 ?
K1 Se1 P1 C4 128.7(5) . . . . ?
K1 Se1 P1 C5 -137.3(5) . . . . ?
K1 O1 C19 C21 161(2) . . . 7_565 ?
K1 O1 C19 O6 -8.2(15) . . . 7_565 ?
K1 O1 C19 C20 -34(2) . . . . ?
K1 O1 C19 C22 -74(2) . . . 7_565 ?
K1 O1 C21 O1 17(2) . . . 7_565 ?
K1 O1 C21 C19 -4(3) . . . 7_565 ?
K1 O1 C21 C21 -163(2) . . . 7_565 ?
K1 O1 C21 C22 27(2) . . . . ?
K1 O3 C10 C9 10(3) . . . . ?
K1 O3 C10 O5 24(3) . . . 7_565 ?
K1 O3 C10 C15 36(3) . . . 7_565 ?
K1 O3 C10 C14 -141(2) . . . 7_565 ?
K1 O2 C20 C19 -56.8(19) . . . . ?
K1 O2 C20 C16 136(2) . . . 7_565 ?
K1 O2 C20 O6 -39(2) . . . 7_565 ?
K1 O2 C20 C22 -23(3) . . . 7_565 ?
K1 O5 C15 C9 89(2) . . . 7_565 ?
K1 O5 C15 O2 24.0(17) . . . 7_565 ?
K1 O5 C15 C10 164(3) . . . 7_565 ?
K1 O5 C15 C16 6(3) . . . . ?
K1 O5 C14 C11 28(3) . . . 7_565 ?
K1 O5 C14 O3 31.5(17) . . . 7_565 ?
K1 O5 C14 C10 -164(3) . . . 7_565 ?
K1 O5 C14 C13 37(2) . . . . ?
K1 O6 C22 O1 36.7(14) . . . 7_565 ?
K1 O6 C22 C19 107.6(19) . . . 7_565 ?
K1 O6 C22 C21 65.2(18) . . . . ?
K1 O6 C22 C20 -142(2) . . . 7_565 ?
P1 C4 C2 C3 -120.1(9) . . . 7_565 ?
P1 C4 C2 C3 120.1(9) . . . . ?
P1 C4 C2 C1 0.000(3) . . . . ?
P1 C5 C6 C6 98.6(6) . . . 7_565 ?
P1 C5 C6 C7 25.6(12) . . . . ?
P1 C5 C6 C8 -97.2(18) . . . . ?
P1 C5 C6 C9A 144.3(14) . . . . ?
P1 C5 C6 C9A -161(2) . . . 7_565 ?
N1 N2 C4 P1 0.000(2) . . . . ?
N1 N2 C4 C2 180.000(3) . . . . ?
N1 C5 C6 C6 -96.2(4) . . . 7_565 ?
N1 C5 C6 C7 -169.2(6) . . . . ?
N1 C5 C6 C8 68.1(18) . . . . ?
N1 C5 C6 C9A 4(2) . . . 7_565 ?
N1 C5 C6 C9A -50.5(16) . . . . ?
N2 N1 C5 P1 0.000(2) . . . . ?
N2 N1 C5 C6 167.0(7) . . . 7_565 ?
N2 N1 C5 C6 -167.0(7) . . . . ?
N2 C4 C2 C3 59.9(9) . . . 7_565 ?
N2 C4 C2 C3 -59.9(9) . . . . ?
N2 C4 C2 C1 180.000(3) . . . . ?
C4 P1 C5 N1 0.000(2) . . . . ?
C4 P1 C5 C6 -165.8(7) . . . 7_565 ?
C4 P1 C5 C6 165.8(7) . . . . ?
C5 P1 C4 N2 0.000(2) . . . . ?
C5 P1 C4 C2 180.000(2) . . . . ?
C5 N1 N2 C4 0.000(3) . . . . ?
C5 C6 C7 C6 73.1(9) . . . 7_565 ?
C5 C6 C8 C9A -112(2) . . . 7_565 ?
C5 C6 C9A C6 -62.5(15) . . . 7_565 ?
C5 C6 C9A C8 -67(2) . . . 7_565 ?
C5 C6 C9A C9A 117.5(15) . . . 7_565 ?
C11 C12 O4 K1 -64.4(17) . . . . ?
C11 C12 O4 C11 164(3) . . . 7_565 ?
C11 C12 O4 C12 173.2(10) . . . 7_565 ?
C11 C12 O4 C13 170.9(17) . . . . ?
C11 C12 O4 O4 -6.8(10) . . . 7_565 ?
C11 O3 C10 C9 156(2) . . . . ?
C11 O3 C10 O5 171(3) . . . 7_565 ?
C11 O3 C10 C15 -177(2) . . . 7_565 ?
C11 O3 C10 C14 6(3) . . . 7_565 ?
C11 C13 O4 K1 80(6) 7_565 . . . ?
C11 C13 O4 C12 -163(6) 7_565 . . 7_565 ?
C11 C13 O4 C12 -161(5) 7_565 . . . ?
C11 C13 O4 O4 -157(4) 7_565 . . 7_565 ?
C11 C13 C14 O3 -114(9) 7_565 . . 7_565 ?
C11 C13 C14 C10 -144(10) 7_565 . . 7_565 ?
C11 C13 C14 O5 -118(10) 7_565 . . . ?
O1 K1 O1 C19 -154.3(13) 7_565 . . . ?
O1 K1 O1 C21 -70(6) 7_565 . . 7_565 ?
O1 K1 O1 C21 -11.2(15) 7_565 . . . ?
O1 K1 O1 C22 171.6(12) 7_565 . . 7_565 ?
O1 K1 O3 C11 -146.4(16) 7_565 . . . ?
O1 K1 O3 C11 -154.8(17) . . . . ?
O1 K1 O3 C10 -4(2) 7_565 . . . ?
O1 K1 O3 C10 -12.1(19) . . . . ?
O1 K1 O3 C13 -160.5(12) 7_565 . . 7_565 ?
O1 K1 O3 C13 -168.9(12) . . . 7_565 ?
O1 K1 O3 O5 11.5(14) 7_565 . . 7_565 ?
O1 K1 O3 O5 3.1(13) . . . 7_565 ?
O1 K1 O3 C14 -79(3) . . . 7_565 ?
O1 K1 O3 C14 -71(3) 7_565 . . 7_565 ?
O1 K1 O2 C9 -167.4(18) 7_565 . . . ?
O1 K1 O2 C9 -174.2(18) . . . . ?
O1 K1 O2 C15 157.4(14) . . . 7_565 ?
O1 K1 O2 C15 164.2(13) 7_565 . . 7_565 ?
O1 K1 O2 C16 79(2) 7_565 . . 7_565 ?
O1 K1 O2 C16 72(2) . . . 7_565 ?
O1 K1 O2 O6 7.9(13) 7_565 . . 7_565 ?
O1 K1 O2 O6 1.1(12) . . . 7_565 ?
O1 K1 O2 C20 32.8(12) 7_565 . . . ?
O1 K1 O2 C20 26.0(11) . . . . ?
O1 K1 O5 C9 14.6(15) 7_565 . . 7_565 ?
O1 K1 O5 C9 8.4(15) . . . 7_565 ?
O1 K1 O5 O3 177.2(12) 7_565 . . 7_565 ?
O1 K1 O5 O3 171.0(11) . . . 7_565 ?
O1 K1 O5 C10 119(5) 7_565 . . 7_565 ?
O1 K1 O5 C10 113(5) . . . 7_565 ?
O1 K1 O5 C15 -20.8(16) . . . . ?
O1 K1 O5 C15 -14.6(15) 7_565 . . . ?
O1 K1 O5 C14 146.4(13) . . . . ?
O1 K1 O5 C14 152.6(13) 7_565 . . . ?
O1 K1 O4 C11 -97.3(18) . . . 7_565 ?
O1 K1 O4 C11 -55.7(19) 7_565 . . 7_565 ?
O1 K1 O4 C12 121.9(12) . . . . ?
O1 K1 O4 C12 163.5(10) 7_565 . . . ?
O1 K1 O4 C12 172.2(17) . . . 7_565 ?
O1 K1 O4 C12 -146.2(18) 7_565 . . 7_565 ?
O1 K1 O4 C13 -114.0(15) . . . . ?
O1 K1 O4 C13 -72.5(16) 7_565 . . . ?
O1 K1 O4 O4 86.4(8) . . . 7_565 ?
O1 K1 O4 O4 128.0(7) 7_565 . . 7_565 ?
O1 K1 O6 C19 5.6(11) 7_565 . . 7_565 ?
O1 K1 O6 C19 -1.9(11) . . . 7_565 ?
O1 K1 O6 O2 178.6(16) 7_565 . . 7_565 ?
O1 K1 O6 O2 171.0(14) . . . 7_565 ?
O1 K1 O6 C16 -146.4(17) 7_565 . . . ?
O1 K1 O6 C16 -154.0(16) . . . . ?
O1 K1 O6 C20 -88(3) 7_565 . . 7_565 ?
O1 K1 O6 C20 -95(3) . . . 7_565 ?
O1 K1 O6 C22 -27.8(11) 7_565 . . . ?
O1 K1 O6 C22 -35.3(11) . . . . ?
O1 O1 C19 C21 34(3) 7_565 . . 7_565 ?
O1 O1 C19 O6 -134.8(15) 7_565 . . 7_565 ?
O1 O1 C19 C20 -160.6(11) 7_565 . . . ?
O1 O1 C19 C22 159.7(17) 7_565 . . 7_565 ?
O1 O1 C21 C19 -21.3(16) 7_565 . . 7_565 ?
O1 O1 C21 C21 179.991(4) 7_565 . . 7_565 ?
O1 O1 C21 C22 9.5(10) 7_565 . . . ?
O1 C19 C20 O2 63(2) . . . . ?
O1 C19 C20 C16 88(7) . . . 7_565 ?
O1 C19 C20 O6 50(2) . . . 7_565 ?
O1 C19 C20 C22 -53(2) . . . 7_565 ?
O1 C21 C22 O1 -7.5(8) . . . 7_565 ?
O1 C21 C22 C19 -127(3) . . . 7_565 ?
O1 C21 C22 C19 -119(3) 7_565 . . 7_565 ?
O1 C21 C22 O6 -64(2) . . . . ?
O1 C21 C22 O6 -57(2) 7_565 . . . ?
O1 C21 C22 C20 -85(4) 7_565 . . 7_565 ?
O1 C21 C22 C20 -93(4) . . . 7_565 ?
C9 O2 C20 C19 146(2) . . . . ?
C9 O2 C20 C16 -22(3) . . . 7_565 ?
C9 O2 C20 O6 164(3) . . . 7_565 ?
C9 O2 C20 C22 180(3) . . . 7_565 ?
C9 O5 C15 O2 -65(2) 7_565 . . 7_565 ?
C9 O5 C15 C10 75(3) 7_565 . . 7_565 ?
C9 O5 C15 C16 -83(3) 7_565 . . . ?
C9 O5 C14 C11 164(3) 7_565 . . 7_565 ?
C9 O5 C14 O3 167(2) 7_565 . . 7_565 ?
C9 O5 C14 C10 -28(3) 7_565 . . 7_565 ?
C9 O5 C14 C13 172.6(18) 7_565 . . . ?
C9 C15 C16 O2 -55(3) 7_565 . . 7_565 ?
C9 C15 C16 O6 -63(3) 7_565 . . . ?
C9 C15 C16 C20 -71(7) 7_565 . . 7_565 ?
C9 C16 O6 K1 -62(2) 7_565 . . . ?
C9 C16 O6 C19 148.0(17) 7_565 . . 7_565 ?
C9 C16 O6 O2 -11.3(17) 7_565 . . 7_565 ?
C9 C16 O6 C20 163(3) 7_565 . . 7_565 ?
C9 C16 O6 C22 178.7(18) 7_565 . . . ?
C19 O1 C21 O1 164.3(13) . . . 7_565 ?
C19 O1 C21 C19 143(3) . . . 7_565 ?
C19 O1 C21 C21 -15.7(13) . . . 7_565 ?
C19 O1 C21 C22 173.8(18) . . . . ?
C19 C21 C22 O1 119(3) 7_565 . . 7_565 ?
C19 C21 C22 O6 62(2) 7_565 . . . ?
C19 C21 C22 C20 34(3) 7_565 . . 7_565 ?
C19 O6 C22 O1 -71.0(16) 7_565 . . 7_565 ?
C19 O6 C22 C21 -42.4(15) 7_565 . . . ?
C19 O6 C22 C20 111(3) 7_565 . . 7_565 ?
C12 C11 O3 K1 -27(3) . . . . ?
C12 C11 O3 C10 -177(2) . . . . ?
C12 C11 O3 C13 43(5) . . . 7_565 ?
C12 C11 O3 O5 -167(3) . . . 7_565 ?
C12 C11 O3 C14 -172(3) . . . 7_565 ?
C12 C12 O4 K1 122.4(16) 7_565 . . . ?
C12 C12 O4 C11 -8.9(15) 7_565 . . 7_565 ?
C12 C12 O4 C13 -2.3(15) 7_565 . . . ?
C12 C12 O4 O4 180.004(7) 7_565 . . 7_565 ?
C12 C13 O4 K1 -117(2) 7_565 . . . ?
C12 C13 O4 C11 163(6) 7_565 . . 7_565 ?
C12 C13 O4 C12 2.0(12) 7_565 . . . ?
C12 C13 O4 O4 6(4) 7_565 . . 7_565 ?
C12 C13 C14 C11 61(8) 7_565 . . 7_565 ?
C12 C13 C14 O3 -53(5) 7_565 . . 7_565 ?
C12 C13 C14 C10 -84(7) 7_565 . . 7_565 ?
C12 C13 C14 O5 -57(6) 7_565 . . . ?
O3 K1 O1 O1 22.1(5) 7_565 . . 7_565 ?
O3 K1 O1 O1 163.0(4) . . . 7_565 ?
O3 K1 O1 C19 8.7(15) . . . . ?
O3 K1 O1 C19 -132.2(13) 7_565 . . . ?
O3 K1 O1 C21 151.8(14) . . . . ?
O3 K1 O1 C21 93(6) . . . 7_565 ?
O3 K1 O1 C21 -48(7) 7_565 . . 7_565 ?
O3 K1 O1 C21 10.8(17) 7_565 . . . ?
O3 K1 O1 C22 -166.4(11) 7_565 . . 7_565 ?
O3 K1 O1 C22 -25.4(13) . . . 7_565 ?
O3 K1 O3 C11 -1.1(19) 7_565 . . . ?
O3 K1 O3 C10 141.6(17) 7_565 . . . ?
O3 K1 O3 C13 -15.2(15) 7_565 . . 7_565 ?
O3 K1 O3 O5 156.7(10) 7_565 . . 7_565 ?
O3 K1 O3 C14 74(3) 7_565 . . 7_565 ?
O3 K1 O2 C9 -47(2) 7_565 . . . ?
O3 K1 O2 C9 8.5(17) . . . . ?
O3 K1 O2 C15 -75.2(15) 7_565 . . 7_565 ?
O3 K1 O2 C15 -19.9(12) . . . 7_565 ?
O3 K1 O2 C16 -160.2(18) 7_565 . . 7_565 ?
O3 K1 O2 C16 -105(2) . . . 7_565 ?
O3 K1 O2 O6 -176.2(14) . . . 7_565 ?
O3 K1 O2 O6 128.6(13) 7_565 . . 7_565 ?
O3 K1 O2 C20 153.5(11) 7_565 . . . ?
O3 K1 O2 C20 -151.3(13) . . . . ?
O3 K1 O5 C9 -136.8(14) . . . 7_565 ?
O3 K1 O5 C9 -163(2) 7_565 . . 7_565 ?
O3 K1 O5 O3 25.8(11) . . . 7_565 ?
O3 K1 O5 C10 -32(5) . . . 7_565 ?
O3 K1 O5 C10 -58(4) 7_565 . . 7_565 ?
O3 K1 O5 C15 168(2) 7_565 . . . ?
O3 K1 O5 C15 -166.0(14) . . . . ?
O3 K1 O5 C14 -24.6(14) 7_565 . . . ?
O3 K1 O5 C14 1.1(15) . . . . ?
O3 K1 O4 C11 -2.6(15) 7_565 . . 7_565 ?
O3 K1 O4 C11 175.5(17) . . . 7_565 ?
O3 K1 O4 C12 34.7(10) . . . . ?
O3 K1 O4 C12 85(2) . . . 7_565 ?
O3 K1 O4 C12 -93(2) 7_565 . . 7_565 ?
O3 K1 O4 C12 -143.4(13) 7_565 . . . ?
O3 K1 O4 C13 158.7(15) . . . . ?
O3 K1 O4 C13 -19.3(13) 7_565 . . . ?
O3 K1 O4 O4 -178.9(5) 7_565 . . 7_565 ?
O3 K1 O4 O4 -0.8(4) . . . 7_565 ?
O3 K1 O6 C19 -176.2(12) 7_565 . . 7_565 ?
O3 K1 O6 C19 -92.5(14) . . . 7_565 ?
O3 K1 O6 O2 80.4(16) . . . 7_565 ?
O3 K1 O6 O2 -3.3(12) 7_565 . . 7_565 ?
O3 K1 O6 C16 31.7(15) 7_565 . . . ?
O3 K1 O6 C16 115.4(15) . . . . ?
O3 K1 O6 C20 174(2) . . . 7_565 ?
O3 K1 O6 C20 90(3) 7_565 . . 7_565 ?
O3 K1 O6 C22 150.4(12) 7_565 . . . ?
O3 K1 O6 C22 -125.9(12) . . . . ?
O3 C11 C12 C12 75(3) . . . 7_565 ?
O3 C11 C12 C13 -96(9) . . . 7_565 ?
O3 C11 C12 O4 66(3) . . . . ?
O3 C11 C12 O4 60(2) . . . 7_565 ?
O3 C13 O4 K1 23.0(16) 7_565 . . . ?
O3 C13 O4 C11 -57(5) 7_565 . . 7_565 ?
O3 C13 O4 C12 140(2) 7_565 . . 7_565 ?
O3 C13 O4 C12 142.4(17) 7_565 . . . ?
O3 C13 O4 O4 146(2) 7_565 . . 7_565 ?
O3 C13 C14 C11 114(9) 7_565 . . 7_565 ?
O3 C13 C14 C10 -31(5) 7_565 . . 7_565 ?
O3 C13 C14 O5 -4.0(13) 7_565 . . . ?
O3 O5 C15 C9 -148(7) 7_565 . . 7_565 ?
O3 O5 C15 O2 147(7) 7_565 . . 7_565 ?
O3 O5 C15 C10 -73(8) 7_565 . . 7_565 ?
O3 O5 C15 C16 129(7) 7_565 . . . ?
O3 O5 C14 C11 -4(2) 7_565 . . 7_565 ?
O3 O5 C14 C10 165(4) 7_565 . . 7_565 ?
O3 O5 C14 C13 5.4(17) 7_565 . . . ?
O2 K1 O1 O1 160.5(3) . . . 7_565 ?
O2 K1 O1 O1 17.1(3) 7_565 . . 7_565 ?
O2 K1 O1 C19 -137.2(14) 7_565 . . . ?
O2 K1 O1 C19 6.2(13) . . . . ?
O2 K1 O1 C21 90(6) . . . 7_565 ?
O2 K1 O1 C21 -53(6) 7_565 . . 7_565 ?
O2 K1 O1 C21 149.2(16) . . . . ?
O2 K1 O1 C21 5.8(15) 7_565 . . . ?
O2 K1 O1 C22 -171.4(13) 7_565 . . 7_565 ?
O2 K1 O1 C22 -28.0(12) . . . 7_565 ?
O2 K1 O3 C11 -152.2(18) . . . . ?
O2 K1 O3 C11 -45.7(19) 7_565 . . . ?
O2 K1 O3 C10 -9.5(18) . . . . ?
O2 K1 O3 C10 97.0(19) 7_565 . . . ?
O2 K1 O3 C13 -59.7(15) 7_565 . . 7_565 ?
O2 K1 O3 C13 -166.3(14) . . . 7_565 ?
O2 K1 O3 O5 112.2(12) 7_565 . . 7_565 ?
O2 K1 O3 O5 5.7(11) . . . 7_565 ?
O2 K1 O3 C14 30(3) 7_565 . . 7_565 ?
O2 K1 O3 C14 -77(3) . . . 7_565 ?
O2 K1 O2 C9 -128.5(16) 7_565 . . . ?
O2 K1 O2 C15 -156.9(10) 7_565 . . 7_565 ?
O2 K1 O2 C16 118.1(19) 7_565 . . 7_565 ?
O2 K1 O2 O6 46.8(16) 7_565 . . 7_565 ?
O2 K1 O2 C20 71.8(13) 7_565 . . . ?
O2 K1 O5 C9 -66.8(16) . . . 7_565 ?
O2 K1 O5 C9 9.7(14) 7_565 . . 7_565 ?
O2 K1 O5 O3 95.8(13) . . . 7_565 ?
O2 K1 O5 O3 172.4(15) 7_565 . . 7_565 ?
O2 K1 O5 C10 115(5) 7_565 . . 7_565 ?
O2 K1 O5 C10 38(5) . . . 7_565 ?
O2 K1 O5 C15 -96.0(16) . . . . ?
O2 K1 O5 C15 -19.5(14) 7_565 . . . ?
O2 K1 O5 C14 147.7(16) 7_565 . . . ?
O2 K1 O5 C14 71.2(15) . . . . ?
O2 K1 O4 C11 -28.0(16) 7_565 . . 7_565 ?
O2 K1 O4 C11 -157.6(16) . . . 7_565 ?
O2 K1 O4 C12 61.6(11) . . . . ?
O2 K1 O4 C12 112(2) . . . 7_565 ?
O2 K1 O4 C12 -119(2) 7_565 . . 7_565 ?
O2 K1 O4 C12 -168.8(11) 7_565 . . . ?
O2 K1 O4 C13 -174.4(14) . . . . ?
O2 K1 O4 C13 -44.8(14) 7_565 . . . ?
O2 K1 O4 O4 26.1(3) . . . 7_565 ?
O2 K1 O4 O4 155.7(3) 7_565 . . 7_565 ?
O2 K1 O6 C19 -173(2) 7_565 . . 7_565 ?
O2 K1 O6 C19 -32.6(13) . . . 7_565 ?
O2 K1 O6 O2 140.3(14) . . . 7_565 ?
O2 K1 O6 C16 35.0(16) 7_565 . . . ?
O2 K1 O6 C16 175.3(14) . . . . ?
O2 K1 O6 C20 94(3) 7_565 . . 7_565 ?
O2 K1 O6 C20 -126(2) . . . 7_565 ?
O2 K1 O6 C22 -66.1(12) . . . . ?
O2 K1 O6 C22 154(2) 7_565 . . . ?
O2 C9 C10 O3 0(4) . . . . ?
O2 C9 C10 O5 -11(3) . . . 7_565 ?
O2 C9 C10 C15 -79(3) . . . 7_565 ?
O2 C9 C10 C14 49(7) . . . 7_565 ?
O2 C15 C16 C9 55(3) 7_565 . . 7_565 ?
O2 C15 C16 O6 -8.2(15) 7_565 . . . ?
O2 C15 C16 C20 -16(6) 7_565 . . 7_565 ?
O2 C16 O6 K1 -51(2) 7_565 . . . ?
O2 C16 O6 C19 159(2) 7_565 . . 7_565 ?
O2 C16 O6 C20 174(4) 7_565 . . 7_565 ?
O2 C16 O6 C22 -170(2) 7_565 . . . ?
O2 O6 C22 O1 149(4) 7_565 . . 7_565 ?
O2 O6 C22 C19 -140(4) 7_565 . . 7_565 ?
O2 O6 C22 C21 178(4) 7_565 . . . ?
O2 O6 C22 C20 -29(4) 7_565 . . 7_565 ?
C10 C9 O2 K1 -8(3) . . . . ?
C10 C9 O2 C15 72(3) . . . 7_565 ?
C10 C9 O2 C16 131(3) . . . 7_565 ?
C10 C9 O2 O6 -171(7) . . . 7_565 ?
C10 C9 O2 C20 147(2) . . . . ?
C10 O5 C15 C9 -75(3) 7_565 . . 7_565 ?
C10 O5 C15 O2 -140(2) 7_565 . . 7_565 ?
C10 O5 C15 C16 -158(3) 7_565 . . . ?
C10 O5 C14 C11 -169(4) 7_565 . . 7_565 ?
C10 O5 C14 O3 -165(4) 7_565 . . 7_565 ?
C10 O5 C14 C13 -160(4) 7_565 . . . ?
C10 C15 C16 C9 56(4) 7_565 . . 7_565 ?
C10 C15 C16 O2 1(5) 7_565 . . 7_565 ?
C10 C15 C16 O6 -7(6) 7_565 . . . ?
C10 C15 C16 C20 -15(10) 7_565 . . 7_565 ?
C13 C11 C12 C12 171(7) 7_565 . . 7_565 ?
C13 C11 C12 O4 162(8) 7_565 . . . ?
C13 C11 C12 O4 156(9) 7_565 . . 7_565 ?
C13 C11 O3 K1 -71(6) 7_565 . . . ?
C13 C11 O3 C10 139(6) 7_565 . . . ?
C13 C11 O3 O5 150(5) 7_565 . . 7_565 ?
C13 C11 O3 C14 144(7) 7_565 . . 7_565 ?
C13 C12 O4 K1 -60(3) 7_565 . . . ?
C13 C12 O4 C11 168(2) 7_565 . . 7_565 ?
C13 C12 O4 C12 177.3(17) 7_565 . . 7_565 ?
C13 C12 O4 C13 175(3) 7_565 . . . ?
C13 C12 O4 O4 -2.7(17) 7_565 . . 7_565 ?
C13 O3 C10 C9 166(2) 7_565 . . . ?
C13 O3 C10 O5 -180(2) 7_565 . . 7_565 ?
C13 O3 C10 C15 -167.6(18) 7_565 . . 7_565 ?
C13 O3 C10 C14 15(3) 7_565 . . 7_565 ?
O5 K1 O1 O1 164.0(3) 7_565 . . 7_565 ?
O5 K1 O1 O1 17.9(3) . . . 7_565 ?
O5 K1 O1 C19 9.7(14) 7_565 . . . ?
O5 K1 O1 C19 -136.4(13) . . . . ?
O5 K1 O1 C21 152.8(15) 7_565 . . . ?
O5 K1 O1 C21 94(6) 7_565 . . 7_565 ?
O5 K1 O1 C21 -52(7) . . . 7_565 ?
O5 K1 O1 C21 6.7(16) . . . . ?
O5 K1 O1 C22 -170.5(12) . . . 7_565 ?
O5 K1 O1 C22 -24.4(13) 7_565 . . 7_565 ?
O5 K1 O3 C11 -158(2) 7_565 . . . ?
O5 K1 O3 C11 -9.3(18) . . . . ?
O5 K1 O3 C10 133.4(18) . . . . ?
O5 K1 O3 C10 -15.2(19) 7_565 . . . ?
O5 K1 O3 C13 -23.4(14) . . . 7_565 ?
O5 K1 O3 C13 -172(2) 7_565 . . 7_565 ?
O5 K1 O3 O5 148.6(13) . . . 7_565 ?
O5 K1 O3 C14 -82(3) 7_565 . . 7_565 ?
O5 K1 O3 C14 66(3) . . . 7_565 ?
O5 K1 O2 C9 11.4(16) 7_565 . . . ?
O5 K1 O2 C9 -80.3(19) . . . . ?
O5 K1 O2 C15 -108.8(13) . . . 7_565 ?
O5 K1 O2 C15 -17.0(12) 7_565 . . 7_565 ?
O5 K1 O2 C16 -102(2) 7_565 . . 7_565 ?
O5 K1 O2 C16 166.2(18) . . . 7_565 ?
O5 K1 O2 O6 -173.3(16) 7_565 . . 7_565 ?
O5 K1 O2 O6 95.0(14) . . . 7_565 ?
O5 K1 O2 C20 -148.4(14) 7_565 . . . ?
O5 K1 O2 C20 119.9(12) . . . . ?
O5 K1 O5 C9 -123.8(14) 7_565 . . 7_565 ?
O5 K1 O5 O3 38.9(16) 7_565 . . 7_565 ?
O5 K1 O5 C10 -19(5) 7_565 . . 7_565 ?
O5 K1 O5 C15 -153.0(13) 7_565 . . . ?
O5 K1 O5 C14 14.2(18) 7_565 . . . ?
O5 K1 O4 C11 -11.9(15) . . . 7_565 ?
O5 K1 O4 C11 -176.6(16) 7_565 . . 7_565 ?
O5 K1 O4 C12 -152.7(12) . . . . ?
O5 K1 O4 C12 -102(2) . . . 7_565 ?
O5 K1 O4 C12 93(2) 7_565 . . 7_565 ?
O5 K1 O4 C12 42.6(11) 7_565 . . . ?
O5 K1 O4 C13 166.7(14) 7_565 . . . ?
O5 K1 O4 C13 -28.6(13) . . . . ?
O5 K1 O4 O4 171.8(4) . . . 7_565 ?
O5 K1 O4 O4 7.1(3) 7_565 . . 7_565 ?
O5 K1 O6 C19 -177.9(13) . . . 7_565 ?
O5 K1 O6 C19 -59.8(14) 7_565 . . 7_565 ?
O5 K1 O6 O2 113.2(13) 7_565 . . 7_565 ?
O5 K1 O6 O2 -5.0(12) . . . 7_565 ?
O5 K1 O6 C16 30.1(14) . . . . ?
O5 K1 O6 C16 148.2(14) 7_565 . . . ?
O5 K1 O6 C20 89(3) . . . 7_565 ?
O5 K1 O6 C20 -153(2) 7_565 . . 7_565 ?
O5 K1 O6 C22 -93.2(13) 7_565 . . . ?
O5 K1 O6 C22 148.7(13) . . . . ?
O5 C9 O2 K1 -14(2) 7_565 . . . ?
O5 C9 O2 C15 66(2) 7_565 . . 7_565 ?
O5 C9 O2 C16 125(2) 7_565 . . 7_565 ?
O5 C9 O2 O6 -177(7) 7_565 . . 7_565 ?
O5 C9 O2 C20 140.7(19) 7_565 . . . ?
O5 C9 C10 O3 10.7(15) 7_565 . . . ?
O5 C9 C10 C15 -69(3) 7_565 . . 7_565 ?
O5 C9 C10 C14 60(5) 7_565 . . 7_565 ?
O5 O3 C10 C9 -15(2) 7_565 . . . ?
O5 O3 C10 C15 12.1(18) 7_565 . . 7_565 ?
O5 O3 C10 C14 -165(4) 7_565 . . 7_565 ?
O5 C15 C16 C9 84(3) . . . 7_565 ?
O5 C15 C16 O2 29(3) . . . 7_565 ?
O5 C15 C16 O6 21(3) . . . . ?
O5 C15 C16 C20 13(8) . . . 7_565 ?
O4 K1 O1 O1 127.8(7) 7_565 . . 7_565 ?
O4 K1 O1 O1 89.3(8) . . . 7_565 ?
O4 K1 O1 C19 -65.0(17) . . . . ?
O4 K1 O1 C19 -26.5(17) 7_565 . . . ?
O4 K1 O1 C21 78.0(17) . . . . ?
O4 K1 O1 C21 116.6(15) 7_565 . . . ?
O4 K1 O1 C21 58(7) 7_565 . . 7_565 ?
O4 K1 O1 C21 19(7) . . . 7_565 ?
O4 K1 O1 C22 -60.6(15) 7_565 . . 7_565 ?
O4 K1 O1 C22 -99.2(14) . . . 7_565 ?
O4 K1 O3 C11 -2.4(17) . . . . ?
O4 K1 O3 C11 -2.8(17) 7_565 . . . ?
O4 K1 O3 C10 140.3(19) . . . . ?
O4 K1 O3 C10 140(2) 7_565 . . . ?
O4 K1 O3 C13 -16.5(12) . . . 7_565 ?
O4 K1 O3 C13 -16.9(12) 7_565 . . 7_565 ?
O4 K1 O3 O5 155.1(15) 7_565 . . 7_565 ?
O4 K1 O3 O5 155.5(13) . . . 7_565 ?
O4 K1 O3 C14 73(3) 7_565 . . 7_565 ?
O4 K1 O3 C14 73(3) . . . 7_565 ?
O4 K1 O2 C9 -18.9(18) . . . . ?
O4 K1 O2 C9 -10.6(18) 7_565 . . . ?
O4 K1 O2 C15 -39.1(13) 7_565 . . 7_565 ?
O4 K1 O2 C15 -47.4(13) . . . 7_565 ?
O4 K1 O2 C16 -132(2) . . . 7_565 ?
O4 K1 O2 C16 -124(2) 7_565 . . 7_565 ?
O4 K1 O2 O6 156.4(12) . . . 7_565 ?
O4 K1 O2 O6 164.6(13) 7_565 . . 7_565 ?
O4 K1 O2 C20 -170.4(12) 7_565 . . . ?
O4 K1 O2 C20 -178.7(11) . . . . ?
O4 K1 O5 C9 -143.9(15) . . . 7_565 ?
O4 K1 O5 C9 -141.1(15) 7_565 . . 7_565 ?
O4 K1 O5 O3 18.7(11) . . . 7_565 ?
O4 K1 O5 O3 21.5(12) 7_565 . . 7_565 ?
O4 K1 O5 C10 -39(5) . . . 7_565 ?
O4 K1 O5 C10 -36(5) 7_565 . . 7_565 ?
O4 K1 O5 C15 -170.3(15) 7_565 . . . ?
O4 K1 O5 C15 -173.1(16) . . . . ?
O4 K1 O5 C14 -3.1(13) 7_565 . . . ?
O4 K1 O5 C14 -5.9(13) . . . . ?
O4 K1 O4 C11 176.3(15) 7_565 . . 7_565 ?
O4 K1 O4 C12 86(2) 7_565 . . 7_565 ?
O4 K1 O4 C12 35.5(11) 7_565 . . . ?
O4 K1 O4 C13 159.6(13) 7_565 . . . ?
O4 K1 O6 C19 -144.6(11) 7_565 . . 7_565 ?
O4 K1 O6 C19 -156.4(11) . . . 7_565 ?
O4 K1 O6 O2 28.3(15) 7_565 . . 7_565 ?
O4 K1 O6 O2 16.5(14) . . . 7_565 ?
O4 K1 O6 C16 51.5(15) . . . . ?
O4 K1 O6 C16 63.3(16) 7_565 . . . ?
O4 K1 O6 C20 122(2) 7_565 . . 7_565 ?
O4 K1 O6 C20 110(2) . . . 7_565 ?
O4 K1 O6 C22 170.1(11) . . . . ?
O4 K1 O6 C22 -178.0(11) 7_565 . . . ?
O4 C11 C12 C12 15(2) 7_565 . . 7_565 ?
O4 C11 C12 C13 -156(8) 7_565 . . 7_565 ?
O4 C11 C12 O4 5.4(9) 7_565 . . . ?
O4 C11 O3 K1 4(2) 7_565 . . . ?
O4 C11 O3 C10 -146.0(18) 7_565 . . . ?
O4 C11 O3 C13 75(5) 7_565 . . 7_565 ?
O4 C11 O3 O5 -135(3) 7_565 . . 7_565 ?
O4 C11 O3 C14 -141(3) 7_565 . . 7_565 ?
O4 C12 O4 K1 -57.6(16) 7_565 . . . ?
O4 C12 O4 C11 171.1(15) 7_565 . . 7_565 ?
O4 C12 O4 C12 179.996(6) 7_565 . . 7_565 ?
O4 C12 O4 C13 177.7(15) 7_565 . . . ?
O4 C13 C14 C11 53(8) . . . 7_565 ?
O4 C13 C14 O3 -60(2) . . . 7_565 ?
O4 C13 C14 C10 -91(6) . . . 7_565 ?
O4 C13 C14 O5 -64(3) . . . . ?
C15 C9 O2 K1 -80(3) 7_565 . . . ?
C15 C9 O2 C16 59(3) 7_565 . . 7_565 ?
C15 C9 O2 O6 117(8) 7_565 . . 7_565 ?
C15 C9 O2 C20 75(3) 7_565 . . . ?
C15 C9 C10 O3 79(3) 7_565 . . . ?
C15 C9 C10 O5 69(3) 7_565 . . 7_565 ?
C15 C9 C10 C14 128(6) 7_565 . . 7_565 ?
C15 O2 C20 C19 175.0(17) 7_565 . . . ?
C15 O2 C20 C16 8(3) 7_565 . . 7_565 ?
C15 O2 C20 O6 -167(3) 7_565 . . 7_565 ?
C15 O2 C20 C22 -151(2) 7_565 . . 7_565 ?
C15 O5 C14 C11 -167(3) . . . 7_565 ?
C15 O5 C14 O3 -163(3) . . . 7_565 ?
C15 O5 C14 C10 2(3) . . . 7_565 ?
C15 O5 C14 C13 -158(2) . . . . ?
C15 C16 O6 K1 -40(2) . . . . ?
C15 C16 O6 C19 170.3(18) . . . 7_565 ?
C15 C16 O6 O2 11(2) . . . 7_565 ?
C15 C16 O6 C20 -175(3) . . . 7_565 ?
C15 C16 O6 C22 -159(2) . . . . ?
C16 C9 O2 K1 -139(2) 7_565 . . . ?
C16 C9 O2 C15 -59(3) 7_565 . . 7_565 ?
C16 C9 O2 O6 58(8) 7_565 . . 7_565 ?
C16 C9 O2 C20 16(2) 7_565 . . . ?
C16 C9 C10 O3 45(4) 7_565 . . . ?
C16 C9 C10 O5 34(4) 7_565 . . 7_565 ?
C16 C9 C10 C15 -34(3) 7_565 . . 7_565 ?
C16 C9 C10 C14 94(7) 7_565 . . 7_565 ?
C16 O2 C20 C19 167(3) 7_565 . . . ?
C16 O2 C20 O6 -174(4) 7_565 . . 7_565 ?
C16 O2 C20 C22 -158(4) 7_565 . . 7_565 ?
C16 O6 C22 O1 164.7(16) . . . 7_565 ?
C16 O6 C22 C19 -124(2) . . . 7_565 ?
C16 O6 C22 C21 -166.7(18) . . . . ?
C16 O6 C22 C20 -13(2) . . . 7_565 ?
C14 C11 C12 C12 61(8) 7_565 . . 7_565 ?
C14 C11 C12 C13 -110(12) 7_565 . . 7_565 ?
C14 C11 C12 O4 51(8) 7_565 . . . ?
C14 C11 C12 O4 46(7) 7_565 . . 7_565 ?
C14 C11 O3 K1 145(2) 7_565 . . . ?
C14 C11 O3 C10 -5(2) 7_565 . . . ?
C14 C11 O3 C13 -144(7) 7_565 . . 7_565 ?
C14 C11 O3 O5 6(4) 7_565 . . 7_565 ?
C14 O3 C10 C9 150(4) 7_565 . . . ?
C14 O3 C10 O5 165(4) 7_565 . . 7_565 ?
C14 O3 C10 C15 177(3) 7_565 . . 7_565 ?
C14 C13 O4 K1 57(2) . . . . ?
C14 C13 O4 C11 -23(4) . . . 7_565 ?
C14 C13 O4 C12 174(3) . . . 7_565 ?
C14 C13 O4 C12 176.2(18) . . . . ?
C14 C13 O4 O4 -179.9(18) . . . 7_565 ?
C14 O5 C15 C9 -76(3) . . . 7_565 ?
C14 O5 C15 O2 -141.2(19) . . . 7_565 ?
C14 O5 C15 C10 -1(2) . . . 7_565 ?
C14 O5 C15 C16 -159(2) . . . . ?
C21 O1 C19 C21 15.0(13) . . . 7_565 ?
C21 O1 C19 O6 -154.0(17) . . . 7_565 ?
C21 O1 C19 O6 -169(3) 7_565 . . 7_565 ?
C21 O1 C19 C20 165(3) 7_565 . . . ?
C21 O1 C19 C20 -179.7(18) . . . . ?
C21 O1 C19 C22 126(3) 7_565 . . 7_565 ?
C21 O1 C19 C22 141(2) . . . 7_565 ?
C21 O1 C21 O1 -179.991(2) 7_565 . . 7_565 ?
C21 O1 C21 C19 158.7(16) 7_565 . . 7_565 ?
C21 O1 C21 C22 -170.5(10) 7_565 . . . ?
C21 C19 C20 O2 80(4) 7_565 . . . ?
C21 C19 C20 C16 105(8) 7_565 . . 7_565 ?
C21 C19 C20 O6 66(4) 7_565 . . 7_565 ?
C21 C19 C20 C22 -36(4) 7_565 . . 7_565 ?
C21 C21 C22 O1 -19.4(18) 7_565 . . 7_565 ?
C21 C21 C22 C19 -138(3) 7_565 . . 7_565 ?
C21 C21 C22 O6 -76(3) 7_565 . . . ?
C21 C21 C22 C20 -105(4) 7_565 . . 7_565 ?
O6 K1 O1 O1 161.0(5) 7_565 . . 7_565 ?
O6 K1 O1 O1 14.1(4) . . . 7_565 ?
O6 K1 O1 C19 -140.2(15) . . . . ?
O6 K1 O1 C19 6.7(13) 7_565 . . . ?
O6 K1 O1 C21 149.8(17) 7_565 . . . ?
O6 K1 O1 C21 2.9(14) . . . . ?
O6 K1 O1 C21 -56(6) . . . 7_565 ?
O6 K1 O1 C21 91(6) 7_565 . . 7_565 ?
O6 K1 O1 C22 -174.3(14) . . . 7_565 ?
O6 K1 O1 C22 -27.4(11) 7_565 . . 7_565 ?
O6 K1 O3 C11 -79(2) . . . . ?
O6 K1 O3 C11 -153.5(17) 7_565 . . . ?
O6 K1 O3 C10 63(2) . . . . ?
O6 K1 O3 C10 -10.8(18) 7_565 . . . ?
O6 K1 O3 C13 -167.6(13) 7_565 . . 7_565 ?
O6 K1 O3 C13 -93.4(15) . . . 7_565 ?
O6 K1 O3 O5 78.6(15) . . . 7_565 ?
O6 K1 O3 O5 4.4(12) 7_565 . . 7_565 ?
O6 K1 O3 C14 -4(3) . . . 7_565 ?
O6 K1 O3 C14 -78(3) 7_565 . . 7_565 ?
O6 K1 O2 C9 -175(2) 7_565 . . . ?
O6 K1 O2 C9 -143.3(17) . . . . ?
O6 K1 O2 C15 156(2) 7_565 . . 7_565 ?
O6 K1 O2 C15 -171.7(12) . . . 7_565 ?
O6 K1 O2 C16 71(2) 7_565 . . 7_565 ?
O6 K1 O2 C16 103(2) . . . 7_565 ?
O6 K1 O2 O6 32.0(12) . . . 7_565 ?
O6 K1 O2 C20 56.9(12) . . . . ?
O6 K1 O2 C20 24.9(14) 7_565 . . . ?
O6 K1 O5 C9 12.3(14) . . . 7_565 ?
O6 K1 O5 C9 -33.0(17) 7_565 . . 7_565 ?
O6 K1 O5 O3 129.6(12) 7_565 . . 7_565 ?
O6 K1 O5 O3 174.9(13) . . . 7_565 ?
O6 K1 O5 C10 117(5) . . . 7_565 ?
O6 K1 O5 C10 72(5) 7_565 . . 7_565 ?
O6 K1 O5 C15 -62.2(17) 7_565 . . . ?
O6 K1 O5 C15 -16.9(14) . . . . ?
O6 K1 O5 C14 150.3(15) . . . . ?
O6 K1 O5 C14 104.9(14) 7_565 . . . ?
O6 K1 O4 C11 -148.1(15) 7_565 . . 7_565 ?
O6 K1 O4 C11 -33.4(17) . . . 7_565 ?
O6 K1 O4 C12 121(2) 7_565 . . 7_565 ?
O6 K1 O4 C12 -124(2) . . . 7_565 ?
O6 K1 O4 C12 -174.2(11) . . . . ?
O6 K1 O4 C12 71.1(12) 7_565 . . . ?
O6 K1 O4 C13 -164.9(13) 7_565 . . . ?
O6 K1 O4 C13 -50.1(15) . . . . ?
O6 K1 O4 O4 35.6(4) 7_565 . . 7_565 ?
O6 K1 O4 O4 150.3(4) . . . 7_565 ?
O6 K1 O6 C19 -22.6(14) 7_565 . . 7_565 ?
O6 K1 O6 O2 150.3(11) 7_565 . . 7_565 ?
O6 K1 O6 C16 -174.7(13) 7_565 . . . ?
O6 K1 O6 C20 -116(2) 7_565 . . 7_565 ?
O6 K1 O6 C22 -56.1(13) 7_565 . . . ?
O6 C19 C20 O2 13.3(14) 7_565 . . . ?
O6 C19 C20 C16 39(6) 7_565 . . 7_565 ?
O6 C19 C20 C22 -103(3) 7_565 . . 7_565 ?
O6 O2 C20 C19 -18.3(19) 7_565 . . . ?
O6 O2 C20 C16 174(4) 7_565 . . 7_565 ?
O6 O2 C20 C22 16(2) 7_565 . . 7_565 ?
C20 C16 O6 K1 135(3) 7_565 . . . ?
C20 C16 O6 C19 -15(3) 7_565 . . 7_565 ?
C20 C16 O6 O2 -174(4) 7_565 . . 7_565 ?
C20 C16 O6 C22 16(3) 7_565 . . . ?
C20 O6 C22 O1 178(2) 7_565 . . 7_565 ?
C20 O6 C22 C19 -111(3) 7_565 . . 7_565 ?
C20 O6 C22 C21 -153(3) 7_565 . . . ?
C22 O1 C19 C21 -126(3) 7_565 . . 7_565 ?
C22 O1 C19 O6 65.5(15) 7_565 . . 7_565 ?
C22 O1 C19 C20 39.7(15) 7_565 . . . ?
C22 O1 C21 O1 -166.4(15) 7_565 . . 7_565 ?
C22 O1 C21 C19 172(2) 7_565 . . 7_565 ?
C22 O1 C21 C21 13.6(15) 7_565 . . 7_565 ?
C22 O1 C21 C22 -157(2) 7_565 . . . ?
C22 C19 C20 O2 116(3) 7_565 . . . ?
C22 C19 C20 C16 141(8) 7_565 . . 7_565 ?
C22 C19 C20 O6 103(3) 7_565 . . 7_565 ?
C6 C5 C6 C7 -73.0(9) 7_565 . . . ?
C6 C5 C6 C8 164.3(16) 7_565 . . . ?
C6 C5 C6 C9A 45.7(16) 7_565 . . . ?
C6 C5 C6 C9A 101(2) 7_565 . . 7_565 ?
C6 C6 C8 C9A 15(5) 7_565 . . 7_565 ?
C6 C6 C9A C8 -4.8(16) 7_565 . . 7_565 ?
C6 C6 C9A C9A 179.998(2) 7_565 . . 7_565 ?
C7 C6 C8 C9A 125(2) . . . 7_565 ?
C7 C6 C9A C6 56.2(17) . . . 7_565 ?
C7 C6 C9A C8 51(2) . . . 7_565 ?
C7 C6 C9A C9A -123.8(17) . . . 7_565 ?
C8 C6 C7 C6 -161.4(15) . . . 7_565 ?
C8 C6 C9A C6 175.6(15) . . . 7_565 ?
C8 C6 C9A C8 171(3) . . . 7_565 ?
C8 C6 C9A C9A -4.4(15) . . . 7_565 ?
C9A C6 C7 C6 -100(3) 7_565 . . 7_565 ?
C9A C6 C7 C6 -42.1(16) . . . 7_565 ?
C9A C6 C8 C9A 4.2(15) . . . 7_565 ?
C9A C6 C9A C6 180.002(3) 7_565 . . 7_565 ?
C9A C6 C9A C8 175.2(16) 7_565 . . 7_565 ?
